data_4031322
loop_
_publ_author_name
'Katoono, Ryo'
'Tanaka, Yuki'
'Kusaka, Keiichi'
'Fujiwara, Kenshu'
'Suzuki, Takanori'

_publ_section_title
;
 Dynamic Figure Eight Chirality: Multifarious Inversions of a Helical
 Preference Induced by Complexation.
;
_journal_issue 15
_journal_name_full 'The Journal of organic chemistry'
_journal_page_first 7613
_journal_page_last 7625
_journal_paper_doi 10.1021/acs.joc.5b01206
_journal_volume 80
_journal_year 2015
_chemical_formula_moiety 'C48.50 H40 N2 O2.50'
_chemical_formula_sum 'C48.5 H40 N2 O2.5'
_chemical_formula_weight 690.86
_space_group_IT_number 14
_symmetry_cell_setting monoclinic
_symmetry_Int_Tables_number 14
_symmetry_space_group_name_Hall '-P 2ybc'
_symmetry_space_group_name_H-M 'P 1 21/c 1'
_atom_sites_solution_hydrogens geom
_atom_sites_solution_primary direct
_atom_sites_solution_secondary difmap
_cell_angle_alpha 90.0000
_cell_angle_beta 113.081(4)
_cell_angle_gamma 90.0000
_cell_formula_units_Z 8
_cell_length_a 14.404(4)
_cell_length_b 40.3302(10)
_cell_length_c 14.910(4)
_cell_measurement_temperature 150
_cell_measurement_theta_max 27.50
_cell_measurement_theta_min 3.00
_cell_volume 7968(3)
_computing_cell_refinement 'CrystalClear-SM Expert 2.0 r16'
_computing_data_collection 'CrystalClear-SM Expert 2.0 r16 (Rigaku, 2013)'
_computing_data_reduction 'CrystalClear-SM Expert 2.0 r16'
_computing_molecular_graphics 'CrystalStructure 4.0'
_computing_publication_material 'CrystalStructure 4.0 (Rigaku, 2010)'
_computing_structure_refinement 'SHELXL97 (Sheldrick, 2008)'
_computing_structure_solution 'SIR2004 (Burla, et al., 2005)'
_diffrn_ambient_temperature 150
_diffrn_detector_area_resol_mean 7.314
_diffrn_measured_fraction_theta_full 0.980
_diffrn_measured_fraction_theta_max 0.980
_diffrn_measurement_device_type 'Rigaku Mercury70'
_diffrn_measurement_method \w
_diffrn_radiation_type 'Mo K\a'
_diffrn_radiation_wavelength 0.71075
_diffrn_reflns_av_R_equivalents 0.1219
_diffrn_reflns_limit_h_max 16
_diffrn_reflns_limit_h_min -14
_diffrn_reflns_limit_k_max 45
_diffrn_reflns_limit_k_min -35
_diffrn_reflns_limit_l_max 16
_diffrn_reflns_limit_l_min -16
_diffrn_reflns_number 40327
_diffrn_reflns_theta_full 23.60
_diffrn_reflns_theta_max 23.60
_diffrn_standards_number 0
_exptl_absorpt_coefficient_mu 0.071
_exptl_absorpt_correction_T_max 1.000
_exptl_absorpt_correction_T_min 1.000
_exptl_absorpt_correction_type none
_exptl_crystal_colour colorless
_exptl_crystal_density_diffrn 1.152
_exptl_crystal_density_method 'not measured'
_exptl_crystal_description needle
_exptl_crystal_F_000 2920.00
_exptl_crystal_size_max 0.500
_exptl_crystal_size_mid 0.050
_exptl_crystal_size_min 0.020
_refine_diff_density_max 0.710
_refine_diff_density_min -0.260
_refine_ls_extinction_method none
_refine_ls_goodness_of_fit_ref 1.119
_refine_ls_hydrogen_treatment constr
_refine_ls_number_parameters 950
_refine_ls_number_reflns 11685
_refine_ls_number_restraints 0
_refine_ls_R_factor_gt 0.0987
_refine_ls_shift/su_max 0.000
_refine_ls_structure_factor_coef Fsqd
_refine_ls_weighting_details 'w = 1/[\s^2^(Fo^2^)+(0.0800P)^2^+0.0000P] where P=(Fo^2^+2Fc^2^)/3'
_refine_ls_weighting_scheme calc
_refine_ls_wR_factor_ref 0.2472
_reflns_number_gt 5617
_reflns_number_total 11689
_reflns_threshold_expression F^2^>2.0\s(F^2^)
_cod_data_source_file jo5b01206_si_004.cif
_cod_data_source_block 140424r
_cod_depositor_comments 'Adding full bibliography for 4031321--4031324.cif.'
_cod_original_formula_sum 'C48.50 H40 N2 O2.50'
_cod_database_code 4031322

loop_
_symmetry_equiv_pos_site_id
_symmetry_equiv_pos_as_xyz
1 +X,+Y,+Z
2 -X,1/2+Y,1/2-Z
3 -X,-Y,-Z
4 +X,1/2-Y,1/2+Z

loop_
_atom_site_label
_atom_site_type_symbol
_atom_site_fract_x
_atom_site_fract_y
_atom_site_fract_z
_atom_site_U_iso_or_equiv
_atom_site_adp_type
_atom_site_occupancy
_atom_site_symmetry_multiplicity
_atom_site_calc_flag
_atom_site_refinement_flags
O1 O 0.9413(3) 0.74493(10) 0.4339(3) 0.0624(11) Uani 1.0 4 d .
O2 O 0.5492(3) 0.69789(10) 0.5847(3) 0.0628(11) Uani 1.0 4 d .
O3 O 0.2677(4) 0.48574(13) 0.1013(4) 0.0904(15) Uani 1.0 4 d .
O4 O -0.1119(3) 0.59053(10) -0.2066(3) 0.0672(12) Uani 1.0 4 d .
O5 O 0.0617(5) 0.80654(17) 0.4252(4) 0.125(3) Uani 1.0 4 d .
N1 N 0.8257(3) 0.73301(11) 0.2833(3) 0.0448(11) Uani 1.0 4 d .
N2 N 0.5913(3) 0.64545(11) 0.5652(3) 0.0480(12) Uani 1.0 4 d .
N3 N 0.3604(4) 0.53218(13) 0.1610(4) 0.0669(15) Uani 1.0 4 d .
N4 N -0.1366(3) 0.60619(11) -0.0727(3) 0.0488(12) Uani 1.0 4 d .
C1 C 0.7909(4) 0.71822(13) 0.4253(4) 0.0408(13) Uani 1.0 4 d .
C2 C 0.8314(4) 0.69665(13) 0.5045(4) 0.0433(13) Uani 1.0 4 d .
C3 C 0.7703(4) 0.68337(14) 0.5459(4) 0.0480(14) Uani 1.0 4 d .
C4 C 0.6681(4) 0.69214(13) 0.5124(4) 0.0450(14) Uani 1.0 4 d .
C5 C 0.6298(4) 0.71455(14) 0.4381(4) 0.0502(15) Uani 1.0 4 d .
C6 C 0.6900(4) 0.72696(14) 0.3932(4) 0.0493(14) Uani 1.0 4 d .
C7 C 0.8597(4) 0.73279(13) 0.3818(4) 0.0447(14) Uani 1.0 4 d .
C8 C 0.5976(4) 0.67894(15) 0.5564(4) 0.0498(15) Uani 1.0 4 d .
C9 C 0.8875(4) 0.74978(13) 0.2376(4) 0.0500(14) Uani 1.0 4 d .
C10 C 0.9670(4) 0.72622(15) 0.2264(4) 0.0552(15) Uani 1.0 4 d .
C11 C 1.0339(4) 0.74539(16) 0.1898(5) 0.0679(18) Uani 1.0 4 d .
C12 C 1.1028(4) 0.72343(17) 0.1619(5) 0.0708(19) Uani 1.0 4 d .
C13 C 0.5245(5) 0.63137(15) 0.6088(4) 0.0576(16) Uani 1.0 4 d .
C14 C 0.4248(5) 0.62124(16) 0.5347(5) 0.0673(18) Uani 1.0 4 d .
C15 C 0.3562(5) 0.60721(17) 0.5814(5) 0.075(2) Uani 1.0 4 d .
C16 C 0.2595(5) 0.5930(3) 0.5095(6) 0.102(3) Uani 1.0 4 d .
C17 C 0.7484(4) 0.71143(13) 0.2215(4) 0.0386(13) Uani 1.0 4 d .
C18 C 0.7583(4) 0.67766(14) 0.2339(4) 0.0444(13) Uani 1.0 4 d .
C19 C 0.6850(4) 0.65683(13) 0.1704(4) 0.0462(14) Uani 1.0 4 d .
C20 C 0.6049(4) 0.66894(13) 0.0934(4) 0.0422(13) Uani 1.0 4 d .
C21 C 0.5952(4) 0.70369(13) 0.0807(4) 0.0472(14) Uani 1.0 4 d .
C22 C 0.6652(4) 0.72471(14) 0.1438(4) 0.0461(13) Uani 1.0 4 d .
C23 C 0.5343(4) 0.64733(14) 0.0244(4) 0.0475(14) Uani 1.0 4 d .
C24 C 0.4791(4) 0.62697(14) -0.0283(4) 0.0465(14) Uani 1.0 4 d .
C25 C 0.4105(4) 0.60323(14) -0.0935(4) 0.0459(14) Uani 1.0 4 d .
C26 C 0.3186(4) 0.61261(14) -0.1651(5) 0.0526(15) Uani 1.0 4 d .
C27 C 0.2518(4) 0.58978(15) -0.2288(4) 0.0535(15) Uani 1.0 4 d .
C28 C 0.2806(5) 0.55698(16) -0.2201(5) 0.0574(16) Uani 1.0 4 d .
C29 C 0.3710(4) 0.54663(15) -0.1487(5) 0.0539(15) Uani 1.0 4 d .
C30 C 0.4369(4) 0.56920(14) -0.0859(4) 0.0464(14) Uani 1.0 4 d .
C31 C 0.5299(5) 0.55778(13) -0.0137(5) 0.0483(14) Uani 1.0 4 d .
C32 C 0.6081(5) 0.54720(14) 0.0459(5) 0.0525(15) Uani 1.0 4 d .
C33 C 0.6996(5) 0.53591(13) 0.1152(5) 0.0477(14) Uani 1.0 4 d .
C34 C 0.7796(4) 0.52663(13) 0.1716(4) 0.0420(13) Uani 1.0 4 d .
C35 C 0.8780(4) 0.51720(12) 0.2385(4) 0.0433(13) Uani 1.0 4 d .
C36 C 0.9397(4) 0.49785(13) 0.2066(4) 0.0492(14) Uani 1.0 4 d .
C37 C 1.0352(5) 0.48923(15) 0.2692(5) 0.0628(17) Uani 1.0 4 d .
C38 C 1.0728(4) 0.50008(16) 0.3659(5) 0.0591(16) Uani 1.0 4 d .
C39 C 1.0126(5) 0.51940(15) 0.3990(4) 0.0572(16) Uani 1.0 4 d .
C40 C 0.9148(4) 0.52767(13) 0.3355(4) 0.0472(14) Uani 1.0 4 d .
C41 C 0.8516(4) 0.54661(14) 0.3723(4) 0.0487(14) Uani 1.0 4 d .
C42 C 0.7993(4) 0.56154(13) 0.4034(4) 0.0466(14) Uani 1.0 4 d .
C43 C 0.7415(4) 0.58141(13) 0.4429(4) 0.0463(13) Uiso 1.0 4 d .
C44 C 0.7649(4) 0.58142(14) 0.5421(4) 0.0539(15) Uani 1.0 4 d .
C45 C 0.7139(5) 0.60186(14) 0.5818(5) 0.0540(15) Uani 1.0 4 d .
C46 C 0.6387(4) 0.62254(13) 0.5214(5) 0.0470(14) Uani 1.0 4 d .
C47 C 0.6136(4) 0.62162(14) 0.4240(4) 0.0503(15) Uani 1.0 4 d .
C48 C 0.6628(4) 0.60114(14) 0.3831(4) 0.0507(15) Uani 1.0 4 d .
C49 C 0.1835(5) 0.53739(15) 0.0506(4) 0.0538(15) Uani 1.0 4 d .
C50 C 0.1867(5) 0.56144(16) -0.0121(5) 0.0609(17) Uani 1.0 4 d .
C51 C 0.1011(5) 0.57880(15) -0.0668(4) 0.0547(15) Uani 1.0 4 d .
C52 C 0.0115(4) 0.57316(14) -0.0554(4) 0.0484(14) Uani 1.0 4 d .
C53 C 0.0085(4) 0.54823(15) 0.0086(4) 0.0514(15) Uani 1.0 4 d .
C54 C 0.0927(5) 0.52997(14) 0.0600(4) 0.0518(15) Uani 1.0 4 d .
C55 C 0.2726(6) 0.5166(2) 0.1070(5) 0.0712(19) Uani 1.0 4 d .
C56 C -0.0828(5) 0.59102(14) -0.1174(4) 0.0500(14) Uani 1.0 4 d .
C57 C 0.4565(6) 0.51296(19) 0.2086(6) 0.091(3) Uani 1.0 4 d .
C58 C 0.4816(10) 0.5090(3) 0.3143(8) 0.181(7) Uani 1.0 4 d .
C59 C 0.5856(15) 0.4934(5) 0.3564(11) 0.220(9) Uani 1.0 4 d .
C60 C 0.6279(11) 0.4934(4) 0.4473(17) 0.231(10) Uani 1.0 4 d .
C61 C -0.2387(5) 0.61944(17) -0.1314(5) 0.0718(19) Uani 1.0 4 d .
C62 C -0.2369(7) 0.6532(2) -0.1787(6) 0.096(3) Uani 1.0 4 d .
C63 C -0.1988(7) 0.6804(2) -0.1138(6) 0.099(3) Uani 1.0 4 d .
C64 C -0.2490(8) 0.6881(3) -0.0475(7) 0.125(4) Uani 1.0 4 d .
C65 C 0.3625(4) 0.56654(16) 0.1859(4) 0.0540(16) Uani 1.0 4 d .
C66 C 0.4207(4) 0.5882(2) 0.1622(5) 0.0695(19) Uani 1.0 4 d .
C67 C 0.4194(5) 0.62182(19) 0.1812(5) 0.075(2) Uani 1.0 4 d .
C68 C 0.3595(4) 0.63357(17) 0.2282(5) 0.0586(16) Uani 1.0 4 d .
C69 C 0.3032(4) 0.61076(16) 0.2571(5) 0.0584(17) Uani 1.0 4 d .
C70 C 0.3037(4) 0.57782(18) 0.2354(5) 0.0626(17) Uani 1.0 4 d .
C71 C 0.3624(4) 0.6677(3) 0.2490(5) 0.0662(19) Uani 1.0 4 d .
C72 C 0.3677(4) 0.6978(2) 0.2616(5) 0.0623(18) Uani 1.0 4 d .
C73 C 0.3776(4) 0.73219(16) 0.2717(5) 0.0535(15) Uani 1.0 4 d .
C74 C 0.4183(4) 0.75007(18) 0.2159(5) 0.0606(17) Uani 1.0 4 d .
C75 C 0.4335(4) 0.78363(19) 0.2273(5) 0.0687(19) Uani 1.0 4 d .
C76 C 0.4090(4) 0.79997(16) 0.2953(5) 0.0607(17) Uani 1.0 4 d .
C77 C 0.3672(4) 0.78393(16) 0.3497(4) 0.0545(16) Uani 1.0 4 d .
C78 C 0.3506(4) 0.74980(16) 0.3406(4) 0.0472(14) Uani 1.0 4 d .
C79 C 0.3077(4) 0.73210(15) 0.3971(5) 0.0525(15) Uani 1.0 4 d .
C80 C 0.2657(4) 0.71680(15) 0.4407(5) 0.0535(15) Uani 1.0 4 d .
C81 C 0.2161(4) 0.69951(14) 0.4889(4) 0.0480(14) Uani 1.0 4 d .
C82 C 0.1683(4) 0.68477(14) 0.5250(4) 0.0466(14) Uani 1.0 4 d .
C83 C 0.1121(4) 0.66669(13) 0.5702(4) 0.0397(13) Uani 1.0 4 d .
C84 C 0.1235(4) 0.67414(13) 0.6654(4) 0.0481(14) Uani 1.0 4 d .
C85 C 0.0678(4) 0.65688(15) 0.7088(4) 0.0558(16) Uani 1.0 4 d .
C86 C 0.0030(4) 0.63206(15) 0.6584(4) 0.0530(15) Uani 1.0 4 d .
C87 C -0.0092(4) 0.62439(14) 0.5644(4) 0.0504(14) Uani 1.0 4 d .
C88 C 0.0440(4) 0.64189(13) 0.5188(4) 0.0442(13) Uani 1.0 4 d .
C89 C 0.0242(4) 0.63504(13) 0.4182(4) 0.0445(13) Uani 1.0 4 d .
C90 C 0.0028(4) 0.62940(13) 0.3334(4) 0.0451(13) Uani 1.0 4 d .
C91 C -0.0281(4) 0.62236(13) 0.2324(4) 0.0411(13) Uani 1.0 4 d .
C92 C 0.0227(4) 0.63506(15) 0.1778(4) 0.0533(15) Uani 1.0 4 d .
C93 C -0.0113(4) 0.62968(15) 0.0783(4) 0.0562(16) Uani 1.0 4 d .
C94 C -0.0973(4) 0.61162(13) 0.0316(4) 0.0443(13) Uani 1.0 4 d .
C95 C -0.1486(4) 0.59799(13) 0.0845(4) 0.0431(13) Uani 1.0 4 d .
C96 C -0.1144(4) 0.60376(13) 0.1833(4) 0.0433(13) Uani 1.0 4 d .
C97 C 0.1679(7) 0.8068(4) 0.4697(8) 0.159(5) Uani 1.0 4 d .
H2 H 0.9011 0.6912 0.5295 0.0519 Uiso 1.0 4 calc R
H3 H 0.7974 0.6680 0.5980 0.0576 Uiso 1.0 4 calc R
H5 H 0.5617 0.7216 0.4174 0.0602 Uiso 1.0 4 calc R
H6 H 0.6619 0.7417 0.3395 0.0591 Uiso 1.0 4 calc R
H9A H 0.9223 0.7690 0.2780 0.0600 Uiso 1.0 4 calc R
H9B H 0.8428 0.7582 0.1726 0.0600 Uiso 1.0 4 calc R
H10A H 1.0079 0.7160 0.2902 0.0662 Uiso 1.0 4 calc R
H10B H 0.9327 0.7083 0.1800 0.0662 Uiso 1.0 4 calc R
H11A H 1.0753 0.7610 0.2410 0.0815 Uiso 1.0 4 calc R
H11B H 0.9915 0.7586 0.1323 0.0815 Uiso 1.0 4 calc R
H12A H 1.0624 0.7079 0.1112 0.0850 Uiso 1.0 4 calc R
H12B H 1.1471 0.7110 0.2192 0.0850 Uiso 1.0 4 calc R
H12C H 1.1439 0.7371 0.1371 0.0850 Uiso 1.0 4 calc R
H13A H 0.5141 0.6480 0.6528 0.0691 Uiso 1.0 4 calc R
H13B H 0.5577 0.6118 0.6486 0.0691 Uiso 1.0 4 calc R
H14A H 0.4349 0.6043 0.4913 0.0808 Uiso 1.0 4 calc R
H14B H 0.3918 0.6407 0.4942 0.0808 Uiso 1.0 4 calc R
H15A H 0.3931 0.5897 0.6283 0.0904 Uiso 1.0 4 calc R
H15B H 0.3401 0.6251 0.6186 0.0904 Uiso 1.0 4 calc R
H16A H 0.2746 0.5750 0.4731 0.1222 Uiso 1.0 4 calc R
H16B H 0.2213 0.6104 0.4642 0.1222 Uiso 1.0 4 calc R
H16C H 0.2194 0.5843 0.5443 0.1222 Uiso 1.0 4 calc R
H18 H 0.8150 0.6686 0.2857 0.0533 Uiso 1.0 4 calc R
H19 H 0.6910 0.6336 0.1811 0.0555 Uiso 1.0 4 calc R
H21 H 0.5394 0.7126 0.0276 0.0566 Uiso 1.0 4 calc R
H22 H 0.6575 0.7480 0.1352 0.0553 Uiso 1.0 4 calc R
H26 H 0.3004 0.6354 -0.1712 0.0631 Uiso 1.0 4 calc R
H27 H 0.1887 0.5967 -0.2764 0.0642 Uiso 1.0 4 calc R
H28 H 0.2376 0.5411 -0.2640 0.0688 Uiso 1.0 4 calc R
H29 H 0.3879 0.5237 -0.1428 0.0647 Uiso 1.0 4 calc R
H36 H 0.9151 0.4906 0.1407 0.0590 Uiso 1.0 4 calc R
H37 H 1.0760 0.4758 0.2468 0.0753 Uiso 1.0 4 calc R
H38 H 1.1392 0.4943 0.4090 0.0709 Uiso 1.0 4 calc R
H39 H 1.0380 0.5269 0.4646 0.0686 Uiso 1.0 4 calc R
H44 H 0.8166 0.5672 0.5835 0.0647 Uiso 1.0 4 calc R
H45 H 0.7303 0.6017 0.6501 0.0648 Uiso 1.0 4 calc R
H47 H 0.5606 0.6354 0.3828 0.0604 Uiso 1.0 4 calc R
H48 H 0.6429 0.6005 0.3144 0.0609 Uiso 1.0 4 calc R
H50 H 0.2485 0.5663 -0.0181 0.0731 Uiso 1.0 4 calc R
H51 H 0.1034 0.5948 -0.1127 0.0656 Uiso 1.0 4 calc R
H53 H -0.0527 0.5439 0.0164 0.0617 Uiso 1.0 4 calc R
H54 H 0.0896 0.5125 0.1016 0.0622 Uiso 1.0 4 calc R
H57A H 0.4490 0.4908 0.1779 0.1089 Uiso 1.0 4 calc R
H57B H 0.5122 0.5247 0.1989 0.1089 Uiso 1.0 4 calc R
H58A H 0.4316 0.4946 0.3254 0.2175 Uiso 1.0 4 calc R
H58B H 0.4821 0.5309 0.3449 0.2175 Uiso 1.0 4 calc R
H59A H 0.5799 0.4702 0.3332 0.2637 Uiso 1.0 4 calc R
H59B H 0.6296 0.5054 0.3301 0.2637 Uiso 1.0 4 calc R
H60A H 0.5782 0.4881 0.4751 0.2777 Uiso 1.0 4 calc R
H60B H 0.6571 0.5153 0.4700 0.2777 Uiso 1.0 4 calc R
H60C H 0.6815 0.4766 0.4682 0.2777 Uiso 1.0 4 calc R
H61A H -0.2766 0.6217 -0.0889 0.0862 Uiso 1.0 4 calc R
H61B H -0.2751 0.6033 -0.1833 0.0862 Uiso 1.0 4 calc R
H62A H -0.1958 0.6509 -0.2181 0.1152 Uiso 1.0 4 calc R
H62B H -0.3067 0.6586 -0.2240 0.1152 Uiso 1.0 4 calc R
H63A H -0.2021 0.7004 -0.1534 0.1189 Uiso 1.0 4 calc R
H63B H -0.1267 0.6761 -0.0737 0.1189 Uiso 1.0 4 calc R
H64A H -0.2471 0.6686 -0.0077 0.1502 Uiso 1.0 4 calc R
H64B H -0.3194 0.6943 -0.0856 0.1502 Uiso 1.0 4 calc R
H64C H -0.2142 0.7066 -0.0050 0.1502 Uiso 1.0 4 calc R
H66 H 0.4633 0.5803 0.1319 0.0834 Uiso 1.0 4 calc R
H67 H 0.4594 0.6368 0.1623 0.0898 Uiso 1.0 4 calc R
H69 H 0.2644 0.6182 0.2920 0.0701 Uiso 1.0 4 calc R
H70 H 0.2641 0.5626 0.2539 0.0751 Uiso 1.0 4 calc R
H74 H 0.4358 0.7388 0.1688 0.0728 Uiso 1.0 4 calc R
H75 H 0.4609 0.7954 0.1883 0.0824 Uiso 1.0 4 calc R
H76 H 0.4216 0.8231 0.3045 0.0729 Uiso 1.0 4 calc R
H77 H 0.3488 0.7961 0.3948 0.0655 Uiso 1.0 4 calc R
H84 H 0.1692 0.6910 0.7008 0.0577 Uiso 1.0 4 calc R
H85 H 0.0749 0.6623 0.7732 0.0669 Uiso 1.0 4 calc R
H86 H -0.0338 0.6201 0.6887 0.0636 Uiso 1.0 4 calc R
H87 H -0.0540 0.6071 0.5304 0.0605 Uiso 1.0 4 calc R
H92 H 0.0823 0.6477 0.2094 0.0640 Uiso 1.0 4 calc R
H93 H 0.0249 0.6385 0.0425 0.0674 Uiso 1.0 4 calc R
H95 H -0.2069 0.5848 0.0528 0.0517 Uiso 1.0 4 calc R
H96 H -0.1508 0.5948 0.2188 0.0520 Uiso 1.0 4 calc R

loop_
_atom_site_aniso_label
_atom_site_aniso_U_11
_atom_site_aniso_U_22
_atom_site_aniso_U_33
_atom_site_aniso_U_12
_atom_site_aniso_U_13
_atom_site_aniso_U_23
O1 0.045(3) 0.087(4) 0.047(3) -0.014(2) 0.0097(19) -0.002(3)
O2 0.071(3) 0.051(3) 0.082(4) 0.004(2) 0.047(3) -0.008(3)
O3 0.101(4) 0.066(4) 0.098(4) 0.011(3) 0.033(3) -0.018(3)
O4 0.094(3) 0.076(4) 0.031(3) 0.004(3) 0.024(2) -0.006(3)
O5 0.111(5) 0.181(7) 0.079(4) -0.019(4) 0.032(4) 0.023(4)
N1 0.046(3) 0.050(3) 0.038(3) -0.004(2) 0.016(2) -0.002(3)
N2 0.069(3) 0.045(4) 0.040(3) -0.001(3) 0.033(3) -0.004(3)
N3 0.069(4) 0.064(4) 0.062(4) 0.009(3) 0.021(3) -0.019(3)
N4 0.060(3) 0.056(4) 0.027(3) -0.005(3) 0.015(3) -0.004(3)
C1 0.046(3) 0.041(4) 0.033(4) -0.001(3) 0.014(3) -0.007(3)
C2 0.047(3) 0.039(4) 0.043(4) -0.000(3) 0.017(3) -0.007(3)
C3 0.058(4) 0.048(4) 0.031(4) 0.006(3) 0.009(3) -0.004(3)
C4 0.056(4) 0.042(4) 0.039(4) 0.007(3) 0.021(3) -0.011(3)
C5 0.055(4) 0.048(4) 0.052(4) 0.010(3) 0.025(3) -0.006(3)
C6 0.053(4) 0.050(4) 0.041(4) 0.010(3) 0.014(3) 0.003(3)
C7 0.040(3) 0.051(4) 0.037(4) 0.010(3) 0.008(3) -0.003(3)
C8 0.051(4) 0.053(5) 0.049(4) 0.001(3) 0.023(3) -0.008(3)
C9 0.058(4) 0.047(4) 0.045(4) -0.008(3) 0.020(3) 0.004(3)
C10 0.055(4) 0.067(5) 0.039(4) -0.005(3) 0.014(3) 0.005(3)
C11 0.062(4) 0.083(5) 0.059(5) 0.001(4) 0.024(4) 0.020(4)
C12 0.058(4) 0.089(6) 0.068(5) -0.006(4) 0.027(4) 0.009(4)
C13 0.086(5) 0.055(4) 0.052(4) 0.003(3) 0.048(4) -0.004(4)
C14 0.067(4) 0.071(5) 0.075(5) 0.002(4) 0.040(4) 0.005(4)
C15 0.074(5) 0.081(5) 0.090(6) -0.004(4) 0.053(4) -0.002(5)
C16 0.077(5) 0.131(8) 0.111(7) -0.016(5) 0.052(5) 0.007(6)
C17 0.047(3) 0.035(4) 0.037(4) -0.003(3) 0.019(3) -0.004(3)
C18 0.048(3) 0.044(4) 0.041(4) 0.004(3) 0.017(3) 0.006(3)
C19 0.057(4) 0.035(4) 0.050(4) 0.003(3) 0.025(3) -0.001(3)
C20 0.048(3) 0.039(4) 0.043(4) -0.007(3) 0.022(3) 0.000(3)
C21 0.049(3) 0.042(4) 0.044(4) -0.005(3) 0.011(3) 0.002(3)
C22 0.058(4) 0.042(4) 0.033(4) 0.000(3) 0.012(3) 0.002(3)
C23 0.046(3) 0.045(4) 0.050(4) 0.001(3) 0.018(3) -0.002(3)
C24 0.047(4) 0.041(4) 0.052(4) 0.001(3) 0.020(3) -0.001(3)
C25 0.046(4) 0.047(4) 0.049(4) -0.004(3) 0.023(3) -0.007(3)
C26 0.050(4) 0.046(4) 0.061(4) 0.001(3) 0.020(3) -0.002(4)
C27 0.045(4) 0.058(5) 0.055(4) -0.011(3) 0.017(3) -0.012(4)
C28 0.060(4) 0.054(5) 0.058(5) -0.016(3) 0.023(3) -0.014(4)
C29 0.065(4) 0.041(4) 0.056(4) -0.008(3) 0.024(3) 0.003(4)
C30 0.055(4) 0.044(4) 0.044(4) -0.009(3) 0.023(3) -0.001(3)
C31 0.064(4) 0.032(4) 0.052(4) -0.007(3) 0.026(4) -0.006(3)
C32 0.062(4) 0.046(4) 0.053(4) -0.008(3) 0.026(4) -0.004(4)
C33 0.058(4) 0.044(4) 0.045(4) -0.008(3) 0.025(3) -0.005(3)
C34 0.052(4) 0.037(4) 0.036(4) -0.006(3) 0.017(3) -0.010(3)
C35 0.060(4) 0.031(4) 0.047(4) -0.003(3) 0.029(3) -0.003(3)
C36 0.060(4) 0.047(4) 0.039(4) 0.005(3) 0.018(3) 0.000(3)
C37 0.075(5) 0.060(5) 0.059(5) 0.012(4) 0.032(4) -0.006(4)
C38 0.057(4) 0.072(5) 0.042(4) 0.010(3) 0.012(3) -0.000(4)
C39 0.073(4) 0.062(5) 0.037(4) 0.017(3) 0.022(3) 0.006(3)
C40 0.064(4) 0.040(4) 0.043(4) -0.001(3) 0.027(3) 0.004(3)
C41 0.069(4) 0.040(4) 0.046(4) -0.002(3) 0.032(3) -0.002(3)
C42 0.070(4) 0.041(4) 0.034(4) -0.007(3) 0.026(3) -0.007(3)
C44 0.076(4) 0.049(4) 0.040(4) 0.013(3) 0.026(3) -0.001(3)
C45 0.083(4) 0.044(4) 0.046(4) 0.002(3) 0.037(4) 0.001(3)
C46 0.063(4) 0.038(4) 0.048(4) 0.001(3) 0.030(3) -0.002(3)
C47 0.058(4) 0.057(4) 0.037(4) 0.006(3) 0.020(3) 0.000(3)
C48 0.070(4) 0.056(4) 0.031(4) -0.003(3) 0.026(3) -0.010(3)
C49 0.072(4) 0.049(4) 0.039(4) 0.002(3) 0.020(3) -0.016(3)
C50 0.077(5) 0.066(5) 0.050(4) -0.016(4) 0.036(4) -0.016(4)
C51 0.070(4) 0.059(5) 0.037(4) -0.015(4) 0.023(3) -0.013(3)
C52 0.058(4) 0.053(4) 0.037(4) -0.017(3) 0.022(3) -0.016(3)
C53 0.061(4) 0.057(4) 0.041(4) -0.010(3) 0.025(3) -0.019(4)
C54 0.078(4) 0.038(4) 0.047(4) -0.005(3) 0.033(4) -0.006(3)
C55 0.090(5) 0.069(6) 0.061(5) -0.005(4) 0.037(4) -0.027(4)
C56 0.078(4) 0.048(4) 0.032(4) -0.009(3) 0.029(3) -0.003(3)
C57 0.087(5) 0.094(6) 0.073(6) 0.035(4) 0.012(4) -0.016(5)
C58 0.205(11) 0.198(12) 0.079(8) 0.148(10) -0.010(7) -0.002(8)
C59 0.29(3) 0.25(2) 0.101(11) 0.023(16) 0.061(13) -0.030(13)
C60 0.158(12) 0.104(10) 0.39(3) 0.015(8) 0.059(16) -0.045(16)
C61 0.085(5) 0.075(5) 0.043(4) 0.006(4) 0.013(4) -0.003(4)
C62 0.142(7) 0.092(7) 0.068(6) 0.024(5) 0.056(5) 0.020(5)
C63 0.161(8) 0.063(6) 0.083(6) -0.012(5) 0.059(6) 0.004(5)
C64 0.200(10) 0.090(7) 0.120(8) 0.030(6) 0.101(8) 0.014(6)
C65 0.049(4) 0.070(5) 0.042(4) 0.002(3) 0.018(3) -0.018(4)
C66 0.052(4) 0.102(6) 0.060(5) -0.004(4) 0.028(3) -0.026(5)
C67 0.058(4) 0.098(6) 0.072(5) -0.032(4) 0.029(4) -0.037(5)
C68 0.054(4) 0.073(5) 0.054(4) -0.009(4) 0.027(3) -0.020(4)
C69 0.053(4) 0.071(5) 0.059(4) -0.015(3) 0.030(3) -0.030(4)
C70 0.053(4) 0.083(6) 0.053(4) -0.004(3) 0.023(3) -0.017(4)
C71 0.056(4) 0.094(7) 0.060(5) -0.014(4) 0.034(4) -0.016(5)
C72 0.043(4) 0.092(6) 0.056(5) -0.014(4) 0.024(3) -0.014(5)
C73 0.039(3) 0.068(5) 0.053(4) -0.012(3) 0.017(3) -0.009(4)
C74 0.049(4) 0.085(6) 0.054(4) -0.013(4) 0.027(3) -0.016(4)
C75 0.050(4) 0.085(6) 0.074(5) -0.005(4) 0.027(4) 0.004(5)
C76 0.049(4) 0.065(5) 0.066(5) 0.000(3) 0.020(4) 0.007(4)
C77 0.042(3) 0.070(5) 0.053(4) 0.008(3) 0.020(3) -0.000(4)
C78 0.034(3) 0.065(5) 0.039(4) -0.001(3) 0.011(3) 0.001(3)
C79 0.039(3) 0.065(4) 0.048(4) -0.002(3) 0.012(3) -0.008(4)
C80 0.041(4) 0.063(5) 0.054(4) -0.003(3) 0.016(3) -0.009(4)
C81 0.052(4) 0.051(4) 0.042(4) 0.000(3) 0.019(3) -0.006(3)
C82 0.049(4) 0.047(4) 0.043(4) -0.000(3) 0.017(3) -0.011(3)
C83 0.039(3) 0.045(4) 0.032(3) 0.007(3) 0.011(3) -0.003(3)
C84 0.054(4) 0.041(4) 0.045(4) 0.009(3) 0.015(3) -0.004(3)
C85 0.066(4) 0.065(5) 0.026(4) 0.009(4) 0.008(3) 0.001(3)
C86 0.070(4) 0.056(4) 0.031(4) 0.007(3) 0.018(3) 0.013(3)
C87 0.051(3) 0.053(4) 0.043(4) -0.001(3) 0.015(3) -0.001(3)
C88 0.046(3) 0.051(4) 0.036(4) 0.005(3) 0.015(3) -0.003(3)
C89 0.043(3) 0.046(4) 0.040(4) -0.003(3) 0.011(3) -0.000(3)
C90 0.042(3) 0.051(4) 0.040(4) 0.005(3) 0.015(3) -0.001(3)
C91 0.053(4) 0.043(4) 0.030(3) -0.004(3) 0.019(3) -0.005(3)
C92 0.045(3) 0.070(5) 0.046(4) -0.022(3) 0.018(3) -0.022(4)
C93 0.054(4) 0.081(5) 0.042(4) -0.020(3) 0.029(3) -0.018(4)
C94 0.053(4) 0.044(4) 0.035(4) -0.002(3) 0.018(3) -0.008(3)
C95 0.046(3) 0.048(4) 0.036(4) -0.008(3) 0.017(3) -0.016(3)
C96 0.049(3) 0.044(4) 0.042(4) 0.002(3) 0.023(3) 0.000(3)
C97 0.081(6) 0.266(15) 0.136(10) 0.019(7) 0.051(6) 0.036(9)

loop_
_atom_type_symbol
_atom_type_description
_atom_type_scat_dispersion_real
_atom_type_scat_dispersion_imag
_atom_type_scat_source
C C 0.0033 0.0016
;
International Tables for Crystallography
(1992, Vol. C, Tables 4.2.6.8 and 6.1.1.4)
;
H H 0.0000 0.0000
;
International Tables for Crystallography
(1992, Vol. C, Table 6.1.1.4)
;
N N 0.0061 0.0033
;
International Tables for Crystallography
(1992, Vol. C, Tables 4.2.6.8 and 6.1.1.4)
;
O O 0.0106 0.0060
;
International Tables for Crystallography
(1992, Vol. C, Tables 4.2.6.8 and 6.1.1.4)
;

loop_
_geom_angle_atom_site_label_1
_geom_angle_atom_site_label_2
_geom_angle_atom_site_label_3
_geom_angle
_geom_angle_publ_flag
C7 N1 C9 118.4(4) yes
C7 N1 C17 123.7(5) yes
C9 N1 C17 116.0(5) yes
C8 N2 C13 120.3(5) yes
C8 N2 C46 121.9(6) yes
C13 N2 C46 117.3(5) yes
C55 N3 C57 120.9(6) yes
C55 N3 C65 121.4(6) yes
C57 N3 C65 117.1(5) yes
C56 N4 C61 119.9(5) yes
C56 N4 C94 122.8(4) yes
C61 N4 C94 117.3(5) yes
C2 C1 C6 118.9(6) yes
C2 C1 C7 118.9(5) yes
C6 C1 C7 122.1(5) yes
C1 C2 C3 119.8(5) yes
C2 C3 C4 120.8(5) yes
C3 C4 C5 119.3(6) yes
C3 C4 C8 123.3(5) yes
C5 C4 C8 117.4(5) yes
C4 C5 C6 120.2(5) yes
C1 C6 C5 120.8(5) yes
O1 C7 N1 122.2(6) yes
O1 C7 C1 120.8(5) yes
N1 C7 C1 116.9(4) yes
O2 C8 N2 121.3(6) yes
O2 C8 C4 120.4(6) yes
N2 C8 C4 118.3(6) yes
N1 C9 C10 111.9(5) yes
C9 C10 C11 109.4(5) yes
C10 C11 C12 112.7(6) yes
N2 C13 C14 112.7(5) yes
C13 C14 C15 111.9(6) yes
C14 C15 C16 113.7(7) yes
N1 C17 C18 120.2(4) yes
N1 C17 C22 119.8(5) yes
C18 C17 C22 119.9(5) yes
C17 C18 C19 119.7(5) yes
C18 C19 C20 121.6(5) yes
C19 C20 C21 118.4(5) yes
C19 C20 C23 121.2(5) yes
C21 C20 C23 120.3(5) yes
C20 C21 C22 121.0(5) yes
C17 C22 C21 119.4(5) yes
C20 C23 C24 174.4(6) yes
C23 C24 C25 178.2(6) yes
C24 C25 C26 122.1(5) yes
C24 C25 C30 119.8(4) yes
C26 C25 C30 118.1(5) yes
C25 C26 C27 122.5(6) yes
C26 C27 C28 117.8(5) yes
C27 C28 C29 121.3(6) yes
C28 C29 C30 120.8(6) yes
C25 C30 C29 119.5(5) yes
C25 C30 C31 121.1(5) yes
C29 C30 C31 119.4(5) yes
C30 C31 C32 178.0(6) yes
C31 C32 C33 178.3(6) yes
C32 C33 C34 177.2(8) yes
C33 C34 C35 176.8(6) yes
C34 C35 C36 120.0(5) yes
C34 C35 C40 120.8(6) yes
C36 C35 C40 119.2(5) yes
C35 C36 C37 120.8(6) yes
C36 C37 C38 120.2(7) yes
C37 C38 C39 119.9(5) yes
C38 C39 C40 119.8(6) yes
C35 C40 C39 120.2(6) yes
C35 C40 C41 120.7(5) yes
C39 C40 C41 119.1(5) yes
C40 C41 C42 178.5(7) yes
C41 C42 C43 175.9(6) yes
C42 C43 C44 120.1(5) yes
C42 C43 C48 121.1(6) yes
C44 C43 C48 118.9(6) yes
C43 C44 C45 120.7(5) yes
C44 C45 C46 119.5(6) yes
N2 C46 C45 118.6(6) yes
N2 C46 C47 121.7(5) yes
C45 C46 C47 119.6(6) yes
C46 C47 C48 121.6(5) yes
C43 C48 C47 119.5(6) yes
C50 C49 C54 120.3(6) yes
C50 C49 C55 122.5(7) yes
C54 C49 C55 117.1(6) yes
C49 C50 C51 120.5(7) yes
C50 C51 C52 120.4(6) yes
C51 C52 C53 118.7(5) yes
C51 C52 C56 120.6(6) yes
C53 C52 C56 120.4(6) yes
C52 C53 C54 120.9(6) yes
C49 C54 C53 119.0(6) yes
O3 C55 N3 121.1(6) yes
O3 C55 C49 120.7(6) yes
N3 C55 C49 118.1(7) yes
O4 C56 N4 121.6(5) yes
O4 C56 C52 120.3(6) yes
N4 C56 C52 118.0(5) yes
N3 C57 C58 110.8(8) yes
C57 C58 C59 105.9(12) yes
C58 C59 C60 115.6(18) yes
N4 C61 C62 113.5(6) yes
C61 C62 C63 116.3(7) yes
C62 C63 C64 117.3(9) yes
N3 C65 C66 120.7(7) yes
N3 C65 C70 119.7(6) yes
C66 C65 C70 119.5(7) yes
C65 C66 C67 121.4(7) yes
C66 C67 C68 119.7(7) yes
C67 C68 C69 118.6(7) yes
C67 C68 C71 118.2(7) yes
C69 C68 C71 123.1(7) yes
C68 C69 C70 120.6(7) yes
C65 C70 C69 120.0(7) yes
C68 C71 C72 175.1(8) yes
C71 C72 C73 175.9(8) yes
C72 C73 C74 119.9(7) yes
C72 C73 C78 121.9(7) yes
C74 C73 C78 118.1(6) yes
C73 C74 C75 121.4(7) yes
C74 C75 C76 119.6(7) yes
C75 C76 C77 121.3(7) yes
C76 C77 C78 121.0(7) yes
C73 C78 C77 118.5(6) yes
C73 C78 C79 118.9(6) yes
C77 C78 C79 122.5(6) yes
C78 C79 C80 176.1(5) yes
C79 C80 C81 178.9(5) yes
C80 C81 C82 175.9(5) yes
C81 C82 C83 178.9(5) yes
C82 C83 C84 120.2(5) yes
C82 C83 C88 120.6(5) yes
C84 C83 C88 119.2(6) yes
C83 C84 C85 120.3(5) yes
C84 C85 C86 120.0(6) yes
C85 C86 C87 120.5(6) yes
C86 C87 C88 120.4(5) yes
C83 C88 C87 119.6(6) yes
C83 C88 C89 121.2(6) yes
C87 C88 C89 119.1(5) yes
C88 C89 C90 176.9(6) yes
C89 C90 C91 176.8(6) yes
C90 C91 C92 122.0(5) yes
C90 C91 C96 120.6(6) yes
C92 C91 C96 117.3(5) yes
C91 C92 C93 121.6(5) yes
C92 C93 C94 119.9(6) yes
N4 C94 C93 121.4(6) yes
N4 C94 C95 118.6(5) yes
C93 C94 C95 120.0(5) yes
C94 C95 C96 119.6(5) yes
C91 C96 C95 121.7(6) yes
C1 C2 H2 120.087 no
C3 C2 H2 120.099 no
C2 C3 H3 119.597 no
C4 C3 H3 119.590 no
C4 C5 H5 119.925 no
C6 C5 H5 119.910 no
C1 C6 H6 119.578 no
C5 C6 H6 119.573 no
N1 C9 H9A 109.233 no
N1 C9 H9B 109.238 no
C10 C9 H9A 109.231 no
C10 C9 H9B 109.236 no
H9A C9 H9B 107.909 no
C9 C10 H10A 109.798 no
C9 C10 H10B 109.793 no
C11 C10 H10A 109.797 no
C11 C10 H10B 109.791 no
H10A C10 H10B 108.252 no
C10 C11 H11A 109.051 no
C10 C11 H11B 109.051 no
C12 C11 H11A 109.048 no
C12 C11 H11B 109.045 no
H11A C11 H11B 107.831 no
C11 C12 H12A 109.470 no
C11 C12 H12B 109.467 no
C11 C12 H12C 109.467 no
H12A C12 H12B 109.482 no
H12A C12 H12C 109.467 no
H12B C12 H12C 109.472 no
N2 C13 H13A 109.058 no
N2 C13 H13B 109.055 no
C14 C13 H13A 109.053 no
C14 C13 H13B 109.045 no
H13A C13 H13B 107.818 no
C13 C14 H14A 109.246 no
C13 C14 H14B 109.241 no
C15 C14 H14A 109.245 no
C15 C14 H14B 109.244 no
H14A C14 H14B 107.925 no
C14 C15 H15A 108.822 no
C14 C15 H15B 108.820 no
C16 C15 H15A 108.821 no
C16 C15 H15B 108.820 no
H15A C15 H15B 107.687 no
C15 C16 H16A 109.471 no
C15 C16 H16B 109.475 no
C15 C16 H16C 109.471 no
H16A C16 H16B 109.472 no
H16A C16 H16C 109.476 no
H16B C16 H16C 109.462 no
C17 C18 H18 120.125 no
C19 C18 H18 120.135 no
C18 C19 H19 119.186 no
C20 C19 H19 119.180 no
C20 C21 H21 119.521 no
C22 C21 H21 119.529 no
C17 C22 H22 120.320 no
C21 C22 H22 120.320 no
C25 C26 H26 118.756 no
C27 C26 H26 118.752 no
C26 C27 H27 121.104 no
C28 C27 H27 121.116 no
C27 C28 H28 119.323 no
C29 C28 H28 119.334 no
C28 C29 H29 119.618 no
C30 C29 H29 119.620 no
C35 C36 H36 119.626 no
C37 C36 H36 119.620 no
C36 C37 H37 119.910 no
C38 C37 H37 119.910 no
C37 C38 H38 120.052 no
C39 C38 H38 120.061 no
C38 C39 H39 120.087 no
C40 C39 H39 120.094 no
C43 C44 H44 119.632 no
C45 C44 H44 119.643 no
C44 C45 H45 120.256 no
C46 C45 H45 120.257 no
C46 C47 H47 119.191 no
C48 C47 H47 119.185 no
C43 C48 H48 120.239 no
C47 C48 H48 120.234 no
C49 C50 H50 119.756 no
C51 C50 H50 119.763 no
C50 C51 H51 119.786 no
C52 C51 H51 119.798 no
C52 C53 H53 119.573 no
C54 C53 H53 119.562 no
C49 C54 H54 120.476 no
C53 C54 H54 120.489 no
N3 C57 H57A 109.483 no
N3 C57 H57B 109.487 no
C58 C57 H57A 109.493 no
C58 C57 H57B 109.481 no
H57A C57 H57B 108.055 no
C57 C58 H58A 110.550 no
C57 C58 H58B 110.551 no
C59 C58 H58A 110.551 no
C59 C58 H58B 110.552 no
H58A C58 H58B 108.710 no
C58 C59 H59A 108.387 no
C58 C59 H59B 108.391 no
C60 C59 H59A 108.382 no
C60 C59 H59B 108.384 no
H59A C59 H59B 107.452 no
C59 C60 H60A 109.473 no
C59 C60 H60B 109.470 no
C59 C60 H60C 109.476 no
H60A C60 H60B 109.468 no
H60A C60 H60C 109.471 no
H60B C60 H60C 109.470 no
N4 C61 H61A 108.863 no
N4 C61 H61B 108.874 no
C62 C61 H61A 108.874 no
C62 C61 H61B 108.861 no
H61A C61 H61B 107.700 no
C61 C62 H62A 108.215 no
C61 C62 H62B 108.224 no
C63 C62 H62A 108.216 no
C63 C62 H62B 108.209 no
H62A C62 H62B 107.358 no
C62 C63 H63A 107.967 no
C62 C63 H63B 107.969 no
C64 C63 H63A 107.963 no
C64 C63 H63B 107.963 no
H63A C63 H63B 107.229 no
C63 C64 H64A 109.469 no
C63 C64 H64B 109.468 no
C63 C64 H64C 109.470 no
H64A C64 H64B 109.463 no
H64A C64 H64C 109.478 no
H64B C64 H64C 109.479 no
C65 C66 H66 119.307 no
C67 C66 H66 119.304 no
C66 C67 H67 120.121 no
C68 C67 H67 120.134 no
C68 C69 H69 119.701 no
C70 C69 H69 119.723 no
C65 C70 H70 120.006 no
C69 C70 H70 119.986 no
C73 C74 H74 119.312 no
C75 C74 H74 119.307 no
C74 C75 H75 120.232 no
C76 C75 H75 120.209 no
C75 C76 H76 119.329 no
C77 C76 H76 119.327 no
C76 C77 H77 119.487 no
C78 C77 H77 119.484 no
C83 C84 H84 119.868 no
C85 C84 H84 119.876 no
C84 C85 H85 119.990 no
C86 C85 H85 119.984 no
C85 C86 H86 119.759 no
C87 C86 H86 119.758 no
C86 C87 H87 119.793 no
C88 C87 H87 119.795 no
C91 C92 H92 119.218 no
C93 C92 H92 119.222 no
C92 C93 H93 120.067 no
C94 C93 H93 120.076 no
C94 C95 H95 120.214 no
C96 C95 H95 120.209 no
C91 C96 H96 119.151 no
C95 C96 H96 119.146 no

loop_
_geom_bond_atom_site_label_1
_geom_bond_atom_site_label_2
_geom_bond_distance
_geom_bond_publ_flag
O1 C7 1.229(6) yes
O2 C8 1.217(8) yes
O3 C55 1.248(10) yes
O4 C56 1.228(7) yes
O5 C97 1.410(11) yes
N1 C7 1.353(7) yes
N1 C9 1.480(8) yes
N1 C17 1.430(6) yes
N2 C8 1.363(8) yes
N2 C13 1.470(9) yes
N2 C46 1.448(8) yes
N3 C55 1.358(8) yes
N3 C57 1.499(9) yes
N3 C65 1.432(9) yes
N4 C56 1.351(9) yes
N4 C61 1.485(7) yes
N4 C94 1.448(7) yes
C1 C2 1.397(8) yes
C1 C6 1.386(7) yes
C1 C7 1.500(9) yes
C2 C3 1.366(9) yes
C3 C4 1.402(8) yes
C4 C5 1.367(8) yes
C4 C8 1.506(10) yes
C5 C6 1.381(10) yes
C9 C10 1.546(9) yes
C10 C11 1.496(10) yes
C11 C12 1.505(10) yes
C13 C14 1.485(8) yes
C14 C15 1.525(11) yes
C15 C16 1.499(9) yes
C17 C18 1.374(8) yes
C17 C22 1.406(6) yes
C18 C19 1.390(7) yes
C19 C20 1.361(7) yes
C20 C21 1.414(8) yes
C20 C23 1.425(7) yes
C21 C22 1.370(7) yes
C23 C24 1.198(8) yes
C24 C25 1.444(7) yes
C25 C26 1.388(7) yes
C25 C30 1.417(8) yes
C26 C27 1.400(8) yes
C27 C28 1.377(9) yes
C28 C29 1.384(7) yes
C29 C30 1.381(8) yes
C30 C31 1.427(7) yes
C31 C32 1.207(8) yes
C32 C33 1.393(8) yes
C33 C34 1.191(7) yes
C34 C35 1.428(7) yes
C35 C36 1.399(9) yes
C35 C40 1.396(8) yes
C36 C37 1.371(8) yes
C37 C38 1.397(9) yes
C38 C39 1.392(10) yes
C39 C40 1.394(7) yes
C40 C41 1.451(10) yes
C41 C42 1.191(10) yes
C42 C43 1.438(9) yes
C43 C44 1.383(9) yes
C43 C48 1.386(7) yes
C44 C45 1.382(10) yes
C45 C46 1.384(7) yes
C46 C47 1.353(9) yes
C47 C48 1.377(9) yes
C49 C50 1.360(10) yes
C49 C54 1.403(10) yes
C49 C55 1.487(9) yes
C50 C51 1.373(8) yes
C51 C52 1.386(10) yes
C52 C53 1.398(9) yes
C52 C56 1.494(7) yes
C53 C54 1.368(8) yes
C57 C58 1.480(14) yes
C58 C59 1.52(3) yes
C59 C60 1.25(3) yes
C61 C62 1.537(11) yes
C62 C63 1.423(12) yes
C63 C64 1.469(17) yes
C65 C66 1.351(10) yes
C65 C70 1.400(10) yes
C66 C67 1.386(11) yes
C67 C68 1.392(11) yes
C68 C69 1.400(10) yes
C68 C71 1.410(12) yes
C69 C70 1.368(10) yes
C71 C72 1.225(13) yes
C72 C73 1.396(11) yes
C73 C74 1.393(10) yes
C73 C78 1.423(10) yes
C74 C75 1.371(11) yes
C75 C76 1.367(11) yes
C76 C77 1.349(10) yes
C77 C78 1.395(9) yes
C78 C79 1.417(10) yes
C79 C80 1.216(10) yes
C80 C81 1.384(10) yes
C81 C82 1.187(10) yes
C82 C83 1.437(9) yes
C83 C84 1.397(8) yes
C83 C88 1.400(7) yes
C84 C85 1.397(10) yes
C85 C86 1.374(8) yes
C86 C87 1.378(9) yes
C87 C88 1.400(9) yes
C88 C89 1.438(9) yes
C89 C90 1.201(9) yes
C90 C91 1.421(8) yes
C91 C92 1.389(9) yes
C91 C96 1.390(7) yes
C92 C93 1.385(8) yes
C93 C94 1.369(7) yes
C94 C95 1.388(9) yes
C95 C96 1.378(8) yes
C2 H2 0.950 no
C3 H3 0.950 no
C5 H5 0.950 no
C6 H6 0.950 no
C9 H9A 0.990 no
C9 H9B 0.990 no
C10 H10A 0.990 no
C10 H10B 0.990 no
C11 H11A 0.990 no
C11 H11B 0.990 no
C12 H12A 0.980 no
C12 H12B 0.980 no
C12 H12C 0.980 no
C13 H13A 0.990 no
C13 H13B 0.990 no
C14 H14A 0.990 no
C14 H14B 0.990 no
C15 H15A 0.990 no
C15 H15B 0.990 no
C16 H16A 0.980 no
C16 H16B 0.980 no
C16 H16C 0.980 no
C18 H18 0.950 no
C19 H19 0.950 no
C21 H21 0.950 no
C22 H22 0.950 no
C26 H26 0.950 no
C27 H27 0.950 no
C28 H28 0.950 no
C29 H29 0.950 no
C36 H36 0.950 no
C37 H37 0.950 no
C38 H38 0.950 no
C39 H39 0.950 no
C44 H44 0.950 no
C45 H45 0.950 no
C47 H47 0.950 no
C48 H48 0.950 no
C50 H50 0.950 no
C51 H51 0.950 no
C53 H53 0.950 no
C54 H54 0.950 no
C57 H57A 0.990 no
C57 H57B 0.990 no
C58 H58A 0.990 no
C58 H58B 0.990 no
C59 H59A 0.990 no
C59 H59B 0.990 no
C60 H60A 0.980 no
C60 H60B 0.980 no
C60 H60C 0.980 no
C61 H61A 0.990 no
C61 H61B 0.990 no
C62 H62A 0.990 no
C62 H62B 0.990 no
C63 H63A 0.990 no
C63 H63B 0.990 no
C64 H64A 0.980 no
C64 H64B 0.980 no
C64 H64C 0.980 no
C66 H66 0.950 no
C67 H67 0.950 no
C69 H69 0.950 no
C70 H70 0.950 no
C74 H74 0.950 no
C75 H75 0.950 no
C76 H76 0.950 no
C77 H77 0.950 no
C84 H84 0.950 no
C85 H85 0.950 no
C86 H86 0.950 no
C87 H87 0.950 no
C92 H92 0.950 no
C93 H93 0.950 no
C95 H95 0.950 no
C96 H96 0.950 no

loop_
_geom_contact_atom_site_label_1
_geom_contact_atom_site_label_2
_geom_contact_distance
_geom_contact_publ_flag
_geom_contact_site_symmetry_2
O1 C2 2.952(8) no .
O1 C6 3.503(7) no .
O1 C9 2.725(7) no .
O1 C10 3.343(8) no .
O1 C17 3.560(6) no .
O2 C3 3.503(8) no .
O2 C5 2.928(9) no .
O2 C13 2.748(8) no .
O2 C14 3.503(8) no .
O2 C46 3.570(8) no .
O3 C50 3.463(8) no .
O3 C54 2.949(8) no .
O3 C57 2.784(8) no .
O3 C58 3.577(11) no .
O3 C65 3.567(8) no .
O4 C51 2.995(7) no .
O4 C53 3.443(7) no .
O4 C61 2.749(9) no .
O4 C62 3.224(10) no .
O4 C94 3.578(8) no .
N1 C2 3.581(8) no .
N1 C6 3.012(9) no .
N2 C3 3.107(8) no .
N2 C5 3.534(8) no .
N3 C50 3.042(8) no .
N3 C54 3.550(8) no .
N4 C51 3.565(9) no .
N4 C53 3.052(7) no .
N4 C63 3.116(10) no .
C1 C4 2.779(9) no .
C1 C17 2.868(8) no .
C1 C18 3.161(8) no .
C2 C5 2.770(8) no .
C3 C6 2.747(8) no .
C3 C45 3.478(9) no .
C3 C46 3.033(8) no .
C3 C47 3.374(8) no .
C4 C46 2.850(8) no .
C4 C47 3.104(8) no .
C6 C17 3.056(9) no .
C6 C18 3.520(9) no .
C6 C22 3.594(9) no .
C7 C10 3.261(10) no .
C7 C18 3.068(8) no .
C7 C22 3.571(7) no .
C8 C14 3.329(9) no .
C8 C45 3.481(9) no .
C8 C47 3.107(9) no .
C9 C18 3.442(8) no .
C9 C22 3.119(7) no .
C10 C17 3.177(8) no .
C13 C45 3.144(10) no .
C13 C47 3.488(10) no .
C14 C46 3.164(10) no .
C17 C20 2.786(7) no .
C18 C21 2.763(7) no .
C19 C22 2.765(8) no .
C19 C24 3.484(7) no .
C21 C24 3.589(8) no .
C23 C26 3.566(7) no .
C23 C30 3.577(8) no .
C24 C31 2.871(8) no .
C25 C28 2.787(8) no .
C25 C32 3.591(8) no .
C26 C29 2.750(9) no .
C27 C30 2.807(7) no .
C29 C32 3.509(7) no .
C33 C36 3.533(8) no .
C33 C40 3.540(7) no .
C34 C41 2.871(8) no .
C35 C38 2.788(7) no .
C35 C42 3.565(9) no .
C36 C39 2.779(8) no .
C37 C40 2.781(10) no .
C39 C42 3.534(9) no .
C41 C44 3.525(10) no .
C41 C48 3.550(9) no .
C43 C46 2.770(9) no .
C44 C47 2.734(7) no .
C45 C48 2.759(9) no .
C49 C52 2.766(8) no .
C49 C65 2.831(8) no .
C49 C70 3.083(8) no .
C50 C53 2.754(10) no .
C50 C65 3.051(8) no .
C50 C66 3.523(8) no .
C50 C70 3.466(9) no .
C51 C54 2.766(9) no .
C52 C93 3.128(9) no .
C52 C94 2.852(9) no .
C53 C93 3.491(9) no .
C53 C94 3.064(9) no .
C53 C95 3.527(9) no .
C55 C58 3.378(12) no .
C55 C66 3.492(11) no .
C55 C70 3.047(11) no .
C56 C62 3.234(10) no .
C56 C93 3.107(8) no .
C56 C95 3.504(10) no .
C57 C60 3.54(2) no .
C57 C66 3.111(11) no .
C57 C70 3.540(11) no .
C58 C65 3.068(13) no .
C61 C64 3.066(12) no .
C61 C93 3.555(7) no .
C61 C95 3.085(8) no .
C62 C94 3.427(9) no .
C63 C94 3.471(10) no .
C65 C68 2.780(10) no .
C66 C69 2.750(11) no .
C67 C70 2.764(11) no .
C67 C72 3.477(12) no .
C71 C74 3.496(12) no .
C72 C79 2.848(11) no .
C72 C80 3.599(11) no .
C73 C76 2.770(9) no .
C73 C80 3.538(10) no .
C74 C77 2.745(10) no .
C75 C78 2.779(10) no .
C77 C80 3.587(10) no .
C81 C84 3.536(10) no .
C81 C88 3.550(9) no .
C82 C89 2.877(7) no .
C83 C86 2.789(9) no .
C83 C90 3.584(8) no .
C84 C87 2.773(7) no .
C85 C88 2.784(9) no .
C87 C90 3.522(10) no .
C89 C92 3.577(9) no .
C89 C96 3.516(7) no .
C91 C94 2.793(8) no .
C92 C95 2.751(7) no .
C93 C96 2.752(9) no .
O1 O5 3.062(8) no 1_655
O1 C11 3.535(8) no 4_565
O1 C12 3.521(7) no 4_565
O1 C63 3.538(10) no 4_665
O2 C22 3.487(7) no 4_565
O2 C75 3.260(10) no 4_565
O3 C32 3.587(10) no 3_665
O3 C33 3.549(10) no 3_665
O4 C44 3.479(7) no 1_454
O4 C45 3.201(6) no 1_454
O4 C86 3.493(9) no 1_554
O5 O1 3.062(8) no 1_455
O5 C12 3.554(10) no 4_465
O5 C85 3.580(10) no 4_564
C2 C87 3.600(8) no 1_655
C5 C73 3.577(7) no .
C6 C64 3.561(11) no 4_665
C11 O1 3.535(8) no 4_564
C11 C84 3.563(9) no 4_664
C12 O1 3.521(7) no 4_564
C12 O5 3.554(10) no 4_664
C12 C97 3.562(15) no 4_664
C16 C89 3.550(9) no .
C19 C96 3.540(8) no 1_655
C20 C64 3.592(14) no 1_655
C21 C64 3.527(14) no 1_655
C22 O2 3.487(7) no 4_564
C23 C67 3.507(11) no .
C24 C67 3.556(11) no .
C29 C33 3.573(9) no 3_665
C32 O3 3.587(10) no 3_665
C33 O3 3.549(10) no 3_665
C33 C29 3.573(9) no 3_665
C33 C95 3.470(9) no 1_655
C34 C95 3.477(8) no 1_655
C34 C96 3.439(8) no 1_655
C35 C96 3.598(8) no 1_655
C39 C39 3.537(10) no 3_766
C44 O4 3.479(7) no 1_656
C44 C87 3.585(9) no 1_655
C45 O4 3.201(6) no 1_656
C53 C54 3.457(8) no 3_565
C54 C53 3.457(8) no 3_565
C54 C54 3.525(8) no 3_565
C63 O1 3.538(10) no 4_464
C64 C6 3.561(11) no 4_464
C64 C20 3.592(14) no 1_455
C64 C21 3.527(14) no 1_455
C67 C23 3.507(11) no .
C67 C24 3.556(11) no .
C73 C5 3.577(7) no .
C75 O2 3.260(10) no 4_564
C84 C11 3.563(9) no 4_465
C85 O5 3.580(10) no 4_565
C86 O4 3.493(9) no 1_556
C87 C2 3.600(8) no 1_455
C87 C44 3.585(9) no 1_455
C89 C16 3.550(9) no .
C95 C33 3.470(9) no 1_455
C95 C34 3.477(8) no 1_455
C96 C19 3.540(8) no 1_455
C96 C34 3.439(8) no 1_455
C96 C35 3.598(8) no 1_455
C97 C12 3.562(15) no 4_465
O1 H2 2.7757 no .
O1 H9A 2.4337 no .
O1 H10A 2.9126 no .
O2 H5 2.7434 no .
O2 H13A 2.3944 no .
O2 H13B 3.5888 no .
O2 H14B 3.1442 no .
O3 H54 2.7844 no .
O3 H57A 2.4141 no .
O3 H58A 3.2690 no .
O4 H51 2.8636 no .
O4 H61B 2.5604 no .
O4 H62A 2.6949 no .
N1 H6 2.8186 no .
N1 H10A 2.6745 no .
N1 H10B 2.7586 no .
N1 H18 2.6037 no .
N1 H22 2.6310 no .
N2 H3 2.9574 no .
N2 H14A 2.6641 no .
N2 H14B 2.6516 no .
N2 H45 2.5958 no .
N2 H47 2.6100 no .
N3 H50 2.8711 no .
N3 H58A 2.7194 no .
N3 H58B 2.6134 no .
N3 H66 2.5792 no .
N3 H70 2.6197 no .
N4 H53 2.8765 no .
N4 H62A 2.6904 no .
N4 H62B 3.3497 no .
N4 H63B 2.8234 no .
N4 H64A 3.3179 no .
N4 H93 2.6316 no .
N4 H95 2.5995 no .
C1 H3 3.2480 no .
C1 H5 3.2604 no .
C1 H18 3.0048 no .
C2 H6 3.2557 no .
C2 H18 3.3733 no .
C3 H5 3.2504 no .
C4 H2 3.2649 no .
C4 H6 3.2348 no .
C4 H47 3.0026 no .
C5 H3 3.2438 no .
C5 H47 3.3481 no .
C6 H2 3.2567 no .
C7 H2 2.6431 no .
C7 H6 2.6897 no .
C7 H9A 2.5371 no .
C7 H9B 3.2006 no .
C7 H10A 3.0277 no .
C7 H18 2.9066 no .
C8 H3 2.7320 no .
C8 H5 2.5854 no .
C8 H13A 2.5346 no .
C8 H13B 3.1887 no .
C8 H14B 3.1428 no .
C8 H47 2.9971 no .
C9 H11A 2.7226 no .
C9 H11B 2.5845 no .
C9 H18 3.5937 no .
C9 H22 3.0572 no .
C10 H12A 2.6909 no .
C10 H12B 2.7085 no .
C10 H12C 3.3339 no .
C10 H18 3.5343 no .
C11 H9A 2.6245 no .
C11 H9B 2.7123 no .
C12 H10A 2.7690 no .
C12 H10B 2.6395 no .
C13 H15A 2.6315 no .
C13 H15B 2.7286 no .
C13 H45 3.0282 no .
C14 H16A 2.7279 no .
C14 H16B 2.7342 no .
C14 H16C 3.3656 no .
C14 H47 3.5711 no .
C15 H13A 2.6673 no .
C15 H13B 2.6804 no .
C16 H14A 2.6837 no .
C16 H14B 2.7787 no .
C17 H6 2.8028 no .
C17 H9A 3.2751 no .
C17 H9B 2.5912 no .
C17 H10A 3.4720 no .
C17 H10B 2.9566 no .
C17 H19 3.2431 no .
C17 H21 3.2555 no .
C18 H6 3.5762 no .
C18 H10B 3.1729 no .
C18 H22 3.2643 no .
C19 H21 3.2388 no .
C19 H48 3.3387 no .
C20 H18 3.2527 no .
C20 H22 3.2818 no .
C21 H19 3.2446 no .
C22 H6 3.0159 no .
C22 H9B 2.7735 no .
C22 H18 3.2674 no .
C23 H19 2.5937 no .
C23 H21 2.6329 no .
C23 H26 3.5191 no .
C24 H19 3.4155 no .
C24 H21 3.5784 no .
C24 H26 2.6415 no .
C25 H27 3.2988 no .
C25 H29 3.2764 no .
C26 H28 3.2393 no .
C27 H29 3.2576 no .
C28 H26 3.2326 no .
C29 H27 3.2678 no .
C30 H26 3.2629 no .
C30 H28 3.2546 no .
C31 H29 2.5853 no .
C32 H29 3.4458 no .
C33 H36 3.4925 no .
C34 H36 2.6147 no .
C35 H37 3.2644 no .
C35 H39 3.2764 no .
C36 H38 3.2542 no .
C37 H39 3.2721 no .
C38 H36 3.2553 no .
C39 H37 3.2703 no .
C40 H36 3.2684 no .
C40 H38 3.2693 no .
C41 H39 2.6147 no .
C41 H44 3.4791 no .
C41 H48 3.5321 no .
C42 H39 3.4846 no .
C42 H44 2.6075 no .
C42 H48 2.6393 no .
C43 H45 3.2603 no .
C43 H47 3.2414 no .
C44 H3 3.5778 no .
C44 H48 3.2459 no .
C45 H3 2.8973 no .
C45 H13B 2.8232 no .
C45 H47 3.2216 no .
C46 H3 2.8008 no .
C46 H13A 3.2974 no .
C46 H13B 2.6232 no .
C46 H14A 2.8861 no .
C46 H14B 3.4960 no .
C46 H44 3.2463 no .
C46 H48 3.2356 no .
C47 H3 3.4437 no .
C47 H14A 3.1847 no .
C47 H45 3.2235 no .
C48 H19 3.4501 no .
C48 H44 3.2430 no .
C49 H51 3.2267 no .
C49 H53 3.2477 no .
C49 H70 2.9684 no .
C50 H54 3.2530 no .
C51 H53 3.2531 no .
C51 H93 3.3257 no .
C52 H50 3.2499 no .
C52 H54 3.2650 no .
C52 H93 2.9818 no .
C53 H51 3.2554 no .
C54 H50 3.2550 no .
C54 H70 3.2536 no .
C55 H50 2.6657 no .
C55 H54 2.6105 no .
C55 H57A 2.5584 no .
C55 H57B 3.1911 no .
C55 H58A 3.2852 no .
C55 H70 2.9090 no .
C56 H51 2.6592 no .
C56 H53 2.6651 no .
C56 H61A 3.2305 no .
C56 H61B 2.5981 no .
C56 H62A 2.9708 no .
C56 H63B 3.5945 no .
C56 H93 2.9766 no .
C57 H59A 2.6447 no .
C57 H59B 2.4594 no .
C57 H66 2.9634 no .
C58 H60A 2.4041 no .
C58 H60B 2.6913 no .
C58 H60C 3.1756 no .
C59 H57A 2.6194 no .
C59 H57B 2.5050 no .
C60 H58A 2.6960 no .
C60 H58B 2.5520 no .
C61 H63A 3.3446 no .
C61 H63B 2.7340 no .
C61 H64A 2.7418 no .
C61 H64B 3.3976 no .
C61 H95 2.9531 no .
C62 H64A 2.6825 no .
C62 H64B 2.7146 no .
C62 H64C 3.2841 no .
C63 H61A 2.7061 no .
C63 H61B 3.3259 no .
C63 H93 3.5755 no .
C64 H61A 2.7411 no .
C64 H62A 3.2917 no .
C64 H62B 2.7051 no .
C65 H50 2.8339 no .
C65 H57A 3.3175 no .
C65 H57B 2.6851 no .
C65 H58A 3.4821 no .
C65 H58B 2.7318 no .
C65 H67 3.2375 no .
C65 H69 3.2553 no .
C66 H50 2.9891 no .
C66 H57B 2.8355 no .
C66 H58B 3.4165 no .
C66 H70 3.2319 no .
C67 H69 3.2598 no .
C68 H66 3.2565 no .
C68 H70 3.2620 no .
C69 H67 3.2639 no .
C69 H92 3.3292 no .
C70 H50 3.5752 no .
C70 H58B 3.0938 no .
C70 H66 3.2346 no .
C71 H67 2.5696 no .
C71 H69 2.6648 no .
C71 H74 3.4269 no .
C72 H67 3.3966 no .
C72 H74 2.5827 no .
C73 H75 3.2661 no .
C73 H77 3.2821 no .
C74 H76 3.2210 no .
C75 H77 3.2189 no .
C76 H74 3.2203 no .
C77 H75 3.2208 no .
C78 H74 3.2760 no .
C78 H76 3.2415 no .
C79 H77 2.6501 no .
C80 H77 3.5730 no .
C81 H84 3.4966 no .
C82 H84 2.6276 no .
C83 H85 3.2794 no .
C83 H87 3.2765 no .
C84 H86 3.2581 no .
C85 H87 3.2442 no .
C86 H84 3.2555 no .
C87 H85 3.2460 no .
C88 H84 3.2718 no .
C88 H86 3.2670 no .
C89 H87 2.6090 no .
C89 H92 3.5634 no .
C89 H96 3.4576 no .
C90 H87 3.4622 no .
C90 H92 2.6329 no .
C90 H96 2.6076 no .
C91 H93 3.2739 no .
C91 H95 3.2711 no .
C92 H69 3.2909 no .
C92 H96 3.2338 no .
C93 H53 3.5693 no .
C93 H63B 2.9070 no .
C93 H64A 3.4955 no .
C93 H95 3.2442 no .
C94 H53 2.8347 no .
C94 H61A 2.5349 no .
C94 H61B 3.2412 no .
C94 H63B 2.9815 no .
C94 H64A 3.0460 no .
C94 H92 3.2350 no .
C94 H96 3.2442 no .
C95 H53 2.9656 no .
C95 H61A 2.6947 no .
C95 H64A 3.2360 no .
C95 H93 3.2462 no .
C96 H92 3.2343 no .
H2 H3 2.3120 no .
H2 H18 3.4718 no .
H3 H45 3.0451 no .
H5 H6 2.3239 no .
H5 H47 3.5125 no .
H6 H22 3.0340 no .
H9A H10A 2.4392 no .
H9A H10B 2.8885 no .
H9A H11A 2.4939 no .
H9A H11B 2.7561 no .
H9B H10A 2.8892 no .
H9B H10B 2.3731 no .
H9B H11A 3.0963 no .
H9B H11B 2.4411 no .
H9B H22 2.5364 no .
H10A H11A 2.3090 no .
H10A H11B 2.8469 no .
H10A H12A 3.0807 no .
H10A H12B 2.6160 no .
H10A H18 3.3523 no .
H10B H11A 2.8479 no .
H10B H11B 2.4111 no .
H10B H12A 2.4581 no .
H10B H12B 2.9105 no .
H10B H12C 3.5400 no .
H10B H18 3.1644 no .
H11A H12A 2.8462 no .
H11A H12B 2.3469 no .
H11A H12C 2.3469 no .
H11B H12A 2.3608 no .
H11B H12B 2.8460 no .
H11B H12C 2.3332 no .
H13A H14A 2.8381 no .
H13A H14B 2.3490 no .
H13A H15A 2.8650 no .
H13A H15B 2.5290 no .
H13B H14A 2.3389 no .
H13B H14B 2.8384 no .
H13B H15A 2.4389 no .
H13B H15B 3.0352 no .
H13B H45 2.5113 no .
H14A H15A 2.4173 no .
H14A H15B 2.8642 no .
H14A H16A 2.5113 no .
H14A H16B 2.9523 no .
H14A H16C 3.5821 no .
H14A H47 3.1261 no .
H14B H15A 2.8637 no .
H14B H15B 2.3402 no .
H14B H16A 3.0892 no .
H14B H16B 2.6195 no .
H14B H47 3.4474 no .
H15A H16A 2.3487 no .
H15A H16B 2.8395 no .
H15A H16C 2.3274 no .
H15B H16A 2.8397 no .
H15B H16B 2.3438 no .
H15B H16C 2.3323 no .
H18 H19 2.3307 no .
H19 H48 2.6981 no .
H21 H22 2.3178 no .
H26 H27 2.3474 no .
H27 H28 2.3337 no .
H28 H29 2.3192 no .
H36 H37 2.3139 no .
H37 H38 2.3461 no .
H38 H39 2.3439 no .
H44 H45 2.3309 no .
H47 H48 2.3186 no .
H50 H51 2.3173 no .
H50 H66 3.0771 no .
H51 H93 3.4343 no .
H53 H54 2.3187 no .
H53 H95 2.9810 no .
H54 H70 3.3285 no .
H57A H58A 2.3144 no .
H57A H58B 2.8473 no .
H57A H59A 2.4876 no .
H57A H59B 2.7625 no .
H57B H58A 2.8458 no .
H57B H58B 2.3945 no .
H57B H59A 2.8734 no .
H57B H59B 2.1679 no .
H57B H66 2.4437 no .
H58A H59A 2.3126 no .
H58A H59B 2.8577 no .
H58A H60A 2.4105 no .
H58A H60B 3.2254 no .
H58A H60C 3.4641 no .
H58A H70 3.5321 no .
H58B H59A 2.8623 no .
H58B H59B 2.4467 no .
H58B H60A 2.5577 no .
H58B H60B 2.5576 no .
H58B H60C 3.5029 no .
H58B H70 3.1629 no .
H59A H60A 2.2460 no .
H59A H60B 2.6311 no .
H59A H60C 1.9872 no .
H59B H60A 2.6379 no .
H59B H60B 2.0053 no .
H59B H60C 2.2214 no .
H61A H62A 2.8663 no .
H61A H62B 2.4016 no .
H61A H63B 3.0237 no .
H61A H64A 2.1941 no .
H61A H64B 2.9942 no .
H61A H95 2.4551 no .
H61B H62A 2.3948 no .
H61B H62B 2.3081 no .
H61B H95 3.3465 no .
H62A H63A 2.2341 no .
H62A H63B 2.2302 no .
H62A H64A 3.5657 no .
H62A H64B 3.5893 no .
H62B H63A 2.2324 no .
H62B H63B 2.7723 no .
H62B H64A 3.0215 no .
H62B H64B 2.5800 no .
H62B H64C 3.5744 no .
H63A H64A 2.8095 no .
H63A H64B 2.2968 no .
H63A H64C 2.3000 no .
H63B H64A 2.3255 no .
H63B H64B 2.8084 no .
H63B H64C 2.2724 no .
H63B H93 2.6652 no .
H64A H95 3.4871 no .
H66 H67 2.3275 no .
H69 H70 2.3138 no .
H69 H92 2.6984 no .
H74 H75 2.3144 no .
H75 H76 2.3102 no .
H76 H77 2.2817 no .
H84 H85 2.3453 no .
H85 H86 2.3207 no .
H86 H87 2.3219 no .
H92 H93 2.3247 no .
H95 H96 2.3184 no .
O1 H11B 2.7595 no 4_565
O1 H12A 3.1678 no 4_565
O1 H12C 3.3598 no 4_565
O1 H63A 2.9513 no 4_665
O1 H63B 3.3208 no 4_665
O1 H64C 3.3571 no 4_665
O2 H22 2.6148 no 4_565
O2 H62B 3.2123 no 1_656
O2 H74 3.5164 no 4_565
O2 H75 2.3684 no 4_565
O3 H53 3.1363 no 3_565
O3 H95 3.5424 no 3_565
O4 H37 2.8342 no 3_665
O4 H44 3.0353 no 1_454
O4 H45 2.4751 no 1_454
O4 H86 2.5499 no 1_554
O5 H9A 2.7710 no 1_455
O5 H11A 3.3712 no 1_455
O5 H12A 2.8294 no 4_465
O5 H12C 3.3991 no 4_465
O5 H63A 3.5207 no 4_565
O5 H63B 2.8081 no 4_565
O5 H85 2.6628 no 4_564
O5 H93 2.9963 no 4_565
N1 H63A 2.9250 no 4_665
N2 H62A 3.4824 no 1_656
N2 H62B 2.9495 no 1_656
C1 H9B 3.5907 no 4_565
C1 H11B 3.4288 no 4_565
C1 H63A 3.4995 no 4_665
C1 H64C 3.2160 no 4_665
C2 H9B 3.0499 no 4_565
C2 H11B 2.9612 no 4_565
C3 H9B 2.9445 no 4_565
C4 H9B 3.3674 no 4_565
C4 H22 3.0678 no 4_565
C5 H22 3.1852 no 4_565
C6 H63A 3.5101 no 4_665
C6 H64B 3.2014 no 4_665
C6 H64C 3.1226 no 4_665
C7 H11B 3.4810 no 4_565
C7 H63A 2.8207 no 4_665
C7 H64C 3.3719 no 4_665
C8 H22 3.1624 no 4_565
C8 H62B 3.1237 no 1_656
C8 H75 3.4418 no 4_565
C9 H63A 3.1604 no 4_665
C10 H64C 3.5046 no 1_655
C11 H2 3.5102 no 4_564
C11 H84 3.1860 no 4_664
C12 H84 3.5668 no 4_664
C12 H92 3.1737 no 1_655
C13 H61B 3.4938 no 1_656
C13 H62B 2.9288 no 1_656
C13 H75 3.4357 no 4_565
C14 H69 3.4483 no .
C15 H59A 3.3612 no 3_666
C15 H60C 3.4579 no 3_666
C16 H60C 2.9145 no 3_666
C16 H69 3.4268 no .
C18 H64A 3.5914 no 1_655
C19 H64A 3.2047 no 1_655
C19 H67 3.3043 no .
C19 H96 3.3220 no 1_655
C20 H64A 3.0557 no 1_655
C20 H64B 3.4112 no 1_655
C20 H67 2.9692 no .
C21 H64A 3.3543 no 1_655
C21 H64B 3.1934 no 1_655
C21 H64C 3.4542 no 1_655
C21 H74 3.3717 no .
C21 H77 3.5450 no 4_564
C22 H64C 3.3909 no 1_655
C22 H74 3.5133 no .
C23 H64A 3.4721 no 1_655
C23 H66 3.4944 no .
C23 H67 2.7041 no .
C23 H76 3.2606 no 4_564
C23 H77 3.4698 no 4_564
C24 H66 3.1182 no .
C24 H67 2.9899 no .
C24 H76 3.0554 no 4_564
C24 H77 3.5755 no 4_564
C25 H50 3.3140 no .
C25 H66 3.2747 no .
C25 H76 3.3697 no 4_564
C26 H15B 3.3946 no 1_554
C26 H50 3.3246 no .
C26 H51 3.5557 no .
C26 H76 3.1069 no 4_564
C27 H15A 3.4766 no 1_554
C27 H15B 3.3295 no 1_554
C27 H16C 3.2360 no 1_554
C27 H50 3.2989 no .
C27 H51 3.2418 no .
C28 H15A 3.5139 no 1_554
C28 H16C 3.4500 no 1_554
C28 H50 3.2419 no .
C28 H59A 3.2762 no 3_665
C28 H59B 3.5140 no 3_665
C29 H50 3.1968 no .
C29 H57A 3.1749 no 3_665
C29 H57B 3.5565 no 3_665
C29 H59A 3.1701 no 3_665
C29 H59B 3.4196 no 3_665
C30 H50 3.2477 no .
C30 H57A 3.4942 no 3_665
C30 H66 3.1499 no .
C31 H57A 3.2423 no 3_665
C31 H57B 3.5390 no .
C31 H66 2.8435 no .
C32 H29 3.1950 no 3_665
C32 H57A 3.4660 no 3_665
C32 H57B 3.2254 no .
C32 H66 3.1412 no .
C32 H95 3.0314 no 1_655
C33 H29 2.8200 no 3_665
C33 H57B 3.4191 no .
C33 H95 2.7464 no 1_655
C33 H96 3.1717 no 1_655
C34 H28 3.1139 no 3_665
C34 H29 3.0537 no 3_665
C34 H95 2.9902 no 1_655
C34 H96 2.9158 no 1_655
C35 H28 2.9916 no 3_665
C35 H96 3.1552 no 1_655
C36 H28 3.3827 no 3_665
C36 H53 3.4265 no 1_655
C36 H54 3.1796 no 1_655
C37 H44 3.2996 no 3_766
C37 H54 3.0456 no 1_655
C38 H44 3.0877 no 3_766
C38 H60C 3.5592 no 3_766
C39 H39 3.0536 no 3_766
C40 H28 3.4383 no 3_665
C40 H39 3.5509 no 3_766
C40 H96 3.1560 no 1_655
C41 H59B 3.4370 no .
C41 H87 3.2938 no 1_655
C41 H96 2.9920 no 1_655
C42 H38 3.4257 no 3_766
C42 H59B 3.1954 no .
C42 H60B 3.2029 no .
C42 H87 2.8797 no 1_655
C42 H96 3.3825 no 1_655
C43 H59B 3.5648 no .
C43 H60B 3.0234 no .
C43 H87 2.9058 no 1_655
C44 H38 3.3121 no 3_766
C44 H60B 3.0618 no .
C44 H86 3.2635 no 1_655
C44 H87 2.8755 no 1_655
C45 H61B 3.4437 no 1_656
C45 H62A 3.3861 no 1_656
C45 H86 3.4277 no 1_655
C49 H36 2.8725 no 3_665
C50 H36 2.8332 no 3_665
C51 H36 2.9835 no 3_665
C52 H36 3.2257 no 3_665
C52 H37 3.2896 no 3_665
C53 H36 3.2459 no 3_665
C53 H54 2.9794 no 3_565
C54 H36 3.5940 no 1_455
C54 H36 3.0654 no 3_665
C54 H53 3.1615 no 3_565
C54 H54 3.2672 no 3_565
C56 H37 3.3391 no 3_665
C56 H45 3.4832 no 1_454
C56 H86 3.4400 no 1_554
C57 H29 3.1470 no 3_665
C58 H60A 3.5688 no 3_666
C59 H15A 3.3642 no 3_666
C59 H29 3.4229 no 3_665
C60 H15A 3.5078 no 3_666
C60 H16A 3.1109 no 3_666
C60 H38 3.2332 no 3_766
C61 H13B 3.4512 no 1_454
C61 H45 3.1916 no 1_454
C62 H13A 3.4861 no 1_454
C62 H13B 3.4912 no 1_454
C62 H45 3.1795 no 1_454
C63 H9A 3.4648 no 4_464
C64 H6 3.2880 no 4_464
C64 H10B 3.4728 no 1_455
C66 H48 3.1538 no .
C67 H47 2.9456 no .
C67 H48 3.1665 no .
C68 H47 2.9112 no .
C69 H14A 3.2667 no .
C69 H14B 3.4708 no .
C69 H47 3.5778 no .
C71 H12B 3.4328 no 1_455
C71 H47 3.0595 no .
C72 H5 3.0058 no .
C72 H12B 3.0339 no 1_455
C72 H12C 3.4144 no 1_455
C73 H5 2.7227 no .
C73 H12B 3.2137 no 1_455
C73 H12C 3.1791 no 1_455
C74 H5 3.1223 no .
C74 H6 3.2796 no .
C75 H6 3.4883 no .
C75 H13A 3.3460 no 4_564
C76 H21 3.2676 no 4_565
C76 H26 3.1782 no 4_565
C76 H84 3.1987 no 4_564
C77 H21 2.8375 no 4_565
C77 H26 3.3726 no 4_565
C77 H84 3.0198 no 4_564
C78 H5 3.0197 no .
C78 H12B 3.1863 no 1_455
C78 H12C 3.3543 no 1_455
C78 H21 3.3946 no 4_565
C78 H84 3.5499 no 4_564
C79 H5 3.5754 no .
C79 H11A 3.4468 no 1_455
C79 H12B 2.8808 no 1_455
C80 H10A 3.5061 no 1_455
C80 H12B 3.0749 no 1_455
C80 H14B 3.4963 no .
C81 H10A 3.3547 no 1_455
C81 H14B 3.4470 no .
C82 H10A 3.5844 no 1_455
C82 H15B 3.3409 no .
C82 H16B 3.3091 no .
C83 H2 3.0233 no 1_455
C83 H15B 3.5021 no .
C83 H16B 3.4751 no .
C83 H27 3.5276 no 1_556
C84 H2 3.1226 no 1_455
C84 H11A 3.0334 no 4_465
C84 H11B 3.2379 no 4_465
C84 H26 3.1634 no 1_556
C84 H27 3.2795 no 1_556
C85 H2 3.1304 no 1_455
C85 H11A 3.3407 no 4_465
C85 H26 3.2370 no 1_556
C85 H27 2.9448 no 1_556
C85 H51 3.5429 no 1_556
C86 H2 3.0547 no 1_455
C86 H3 3.0958 no 1_455
C86 H27 2.8457 no 1_556
C86 H44 3.5973 no 1_455
C86 H51 3.4826 no 1_556
C87 H2 2.9461 no 1_455
C87 H3 3.4921 no 1_455
C87 H27 3.1147 no 1_556
C87 H44 3.5002 no 1_455
C88 H2 2.9126 no 1_455
C88 H16B 3.2288 no .
C88 H16C 3.3414 no .
C88 H27 3.4645 no 1_556
C89 H16B 2.8276 no .
C89 H16C 3.3890 no .
C89 H18 3.1852 no 1_455
C90 H10A 3.5587 no 1_455
C90 H16B 3.0795 no .
C90 H18 2.9687 no 1_455
C91 H10B 3.5471 no 1_455
C91 H18 3.2593 no 1_455
C92 H10B 3.2292 no 1_455
C92 H12A 3.2218 no 1_455
C92 H12B 3.4799 no 1_455
C93 H12A 3.3020 no 1_455
C95 H19 3.4752 no 1_455
C96 H18 3.3789 no 1_455
C96 H19 3.0375 no 1_455
C97 H12A 3.1028 no 4_465
C97 H12C 3.1897 no 4_465
C97 H77 3.2411 no .
C97 H85 2.9753 no 4_564
C97 H93 3.4686 no 4_565
H2 C11 3.5102 no 4_565
H2 C83 3.0233 no 1_655
H2 C84 3.1226 no 1_655
H2 C85 3.1304 no 1_655
H2 C86 3.0547 no 1_655
H2 C87 2.9461 no 1_655
H2 C88 2.9126 no 1_655
H2 H9B 3.2899 no 4_565
H2 H11B 2.5650 no 4_565
H2 H87 3.4524 no 1_655
H3 C86 3.0958 no 1_655
H3 C87 3.4921 no 1_655
H3 H9B 3.1558 no 4_565
H3 H62A 2.7909 no 1_656
H3 H62B 3.5441 no 1_656
H3 H86 2.9821 no 1_655
H5 C72 3.0058 no .
H5 C73 2.7227 no .
H5 C74 3.1223 no .
H5 C78 3.0197 no .
H5 C79 3.5754 no .
H5 H21 3.2028 no 4_565
H5 H22 3.2296 no 4_565
H5 H74 3.4984 no .
H6 C64 3.2880 no 4_665
H6 C74 3.2796 no .
H6 C75 3.4883 no .
H6 H63A 3.0233 no 4_665
H6 H64B 2.7854 no 4_665
H6 H64C 3.1098 no 4_665
H6 H74 3.2559 no .
H9A O5 2.7710 no 1_655
H9A C63 3.4648 no 4_665
H9A H63A 2.6846 no 4_665
H9A H63B 3.3909 no 4_665
H9A H85 3.5539 no 4_664
H9B C1 3.5907 no 4_564
H9B C2 3.0499 no 4_564
H9B C3 2.9445 no 4_564
H9B C4 3.3674 no 4_564
H9B H2 3.2899 no 4_564
H9B H3 3.1558 no 4_564
H9B H63A 3.3553 no 4_665
H9B H64C 3.2105 no 1_655
H10A C80 3.5061 no 1_655
H10A C81 3.3547 no 1_655
H10A C82 3.5844 no 1_655
H10A C90 3.5587 no 1_655
H10A H92 3.3458 no 1_655
H10B C64 3.4728 no 1_655
H10B C91 3.5471 no 1_655
H10B C92 3.2292 no 1_655
H10B H64A 3.3790 no 1_655
H10B H64C 2.7412 no 1_655
H10B H92 3.1696 no 1_655
H11A O5 3.3712 no 1_655
H11A C79 3.4468 no 1_655
H11A C84 3.0334 no 4_664
H11A C85 3.3407 no 4_664
H11A H84 2.5624 no 4_664
H11A H85 3.1289 no 4_664
H11B O1 2.7595 no 4_564
H11B C1 3.4288 no 4_564
H11B C2 2.9612 no 4_564
H11B C7 3.4810 no 4_564
H11B C84 3.2379 no 4_664
H11B H2 2.5650 no 4_564
H11B H64C 3.5513 no 1_655
H11B H84 3.1106 no 4_664
H12A O1 3.1678 no 4_564
H12A O5 2.8294 no 4_664
H12A C92 3.2218 no 1_655
H12A C93 3.3020 no 1_655
H12A C97 3.1028 no 4_664
H12A H63B 3.2818 no 1_655
H12A H92 2.7895 no 1_655
H12A H93 2.9548 no 1_655
H12B C71 3.4328 no 1_655
H12B C72 3.0339 no 1_655
H12B C73 3.2137 no 1_655
H12B C78 3.1863 no 1_655
H12B C79 2.8808 no 1_655
H12B C80 3.0749 no 1_655
H12B C92 3.4799 no 1_655
H12B H92 2.7021 no 1_655
H12C O1 3.3598 no 4_564
H12C O5 3.3991 no 4_664
H12C C72 3.4144 no 1_655
H12C C73 3.1791 no 1_655
H12C C78 3.3543 no 1_655
H12C C97 3.1897 no 4_664
H12C H84 3.0279 no 4_664
H13A C62 3.4861 no 1_656
H13A C75 3.3460 no 4_565
H13A H61B 3.5535 no 1_656
H13A H62B 2.5501 no 1_656
H13A H75 2.5267 no 4_565
H13A H76 3.2577 no 4_565
H13B C61 3.4512 no 1_656
H13B C62 3.4912 no 1_656
H13B H61B 2.7322 no 1_656
H13B H62B 2.8403 no 1_656
H14A C69 3.2667 no .
H14A H69 3.0755 no .
H14B C69 3.4708 no .
H14B C80 3.4963 no .
H14B C81 3.4470 no .
H14B H69 2.9896 no .
H15A C27 3.4766 no 1_556
H15A C28 3.5139 no 1_556
H15A C59 3.3642 no 3_666
H15A C60 3.5078 no 3_666
H15A H59A 2.4772 no 3_666
H15A H60A 3.5907 no 3_666
H15A H60C 3.0259 no 3_666
H15B C26 3.3946 no 1_556
H15B C27 3.3295 no 1_556
H15B C82 3.3409 no .
H15B C83 3.5021 no .
H15B H26 3.4241 no 1_556
H15B H27 3.3455 no 1_556
H15B H76 3.2986 no 4_565
H16A C60 3.1109 no 3_666
H16A H59A 3.3634 no 3_666
H16A H60A 3.2088 no 3_666
H16A H60C 2.2515 no 3_666
H16A H69 3.1691 no .
H16A H70 3.2509 no .
H16B C82 3.3091 no .
H16B C83 3.4751 no .
H16B C88 3.2288 no .
H16B C89 2.8276 no .
H16B C90 3.0795 no .
H16B H69 2.8856 no .
H16C C27 3.2360 no 1_556
H16C C28 3.4500 no 1_556
H16C C88 3.3414 no .
H16C C89 3.3890 no .
H16C H27 2.9182 no 1_556
H16C H28 3.2685 no 1_556
H16C H39 3.3411 no 1_455
H16C H59A 3.5189 no 3_666
H16C H60C 2.8841 no 3_666
H18 C89 3.1852 no 1_655
H18 C90 2.9687 no 1_655
H18 C91 3.2593 no 1_655
H18 C96 3.3789 no 1_655
H18 H96 3.2376 no 1_655
H19 C95 3.4752 no 1_655
H19 C96 3.0375 no 1_655
H19 H64A 3.5608 no 1_655
H19 H67 3.2390 no .
H19 H95 3.4498 no 1_655
H19 H96 2.6357 no 1_655
H21 C76 3.2676 no 4_564
H21 C77 2.8375 no 4_564
H21 C78 3.3946 no 4_564
H21 H5 3.2028 no 4_564
H21 H64B 3.1979 no 1_655
H21 H74 3.1998 no .
H21 H76 3.4041 no 4_564
H21 H77 2.7053 no 4_564
H22 O2 2.6148 no 4_564
H22 C4 3.0678 no 4_564
H22 C5 3.1852 no 4_564
H22 C8 3.1624 no 4_564
H22 H5 3.2296 no 4_564
H22 H74 3.4424 no .
H26 C76 3.1782 no 4_564
H26 C77 3.3726 no 4_564
H26 C84 3.1634 no 1_554
H26 C85 3.2370 no 1_554
H26 H15B 3.4241 no 1_554
H26 H76 2.5447 no 4_564
H26 H77 2.9251 no 4_564
H26 H84 3.0692 no 1_554
H26 H85 3.2110 no 1_554
H27 C83 3.5276 no 1_554
H27 C84 3.2795 no 1_554
H27 C85 2.9448 no 1_554
H27 C86 2.8457 no 1_554
H27 C87 3.1147 no 1_554
H27 C88 3.4645 no 1_554
H27 H15B 3.3455 no 1_554
H27 H16C 2.9182 no 1_554
H27 H51 3.1346 no .
H27 H85 3.3448 no 1_554
H27 H86 3.1814 no 1_554
H27 H87 3.5776 no 1_554
H28 C34 3.1139 no 3_665
H28 C35 2.9916 no 3_665
H28 C36 3.3827 no 3_665
H28 C40 3.4383 no 3_665
H28 H16C 3.2685 no 1_554
H28 H59A 3.2104 no 3_665
H28 H59B 3.1031 no 3_665
H29 C32 3.1950 no 3_665
H29 C33 2.8200 no 3_665
H29 C34 3.0537 no 3_665
H29 C57 3.1470 no 3_665
H29 C59 3.4229 no 3_665
H29 H57A 2.6650 no 3_665
H29 H57B 2.7435 no 3_665
H29 H59A 3.0599 no 3_665
H29 H59B 2.9477 no 3_665
H36 C49 2.8725 no 3_665
H36 C50 2.8332 no 3_665
H36 C51 2.9835 no 3_665
H36 C52 3.2257 no 3_665
H36 C53 3.2459 no 3_665
H36 C54 3.5940 no 1_655
H36 C54 3.0654 no 3_665
H36 H50 3.2830 no 3_665
H36 H51 3.4659 no 3_665
H36 H53 2.9905 no 1_655
H36 H54 2.9302 no 1_655
H36 H54 3.5884 no 3_665
H37 O4 2.8342 no 3_665
H37 C52 3.2896 no 3_665
H37 C56 3.3391 no 3_665
H37 H44 2.9570 no 3_766
H37 H54 2.6918 no 1_655
H38 C42 3.4257 no 3_766
H38 C44 3.3121 no 3_766
H38 C60 3.2332 no 3_766
H38 H44 2.5521 no 3_766
H38 H60B 2.8031 no 3_766
H38 H60C 2.7732 no 3_766
H39 C39 3.0536 no 3_766
H39 C40 3.5509 no 3_766
H39 H16C 3.3411 no 1_655
H39 H39 2.8178 no 3_766
H44 O4 3.0353 no 1_656
H44 C37 3.2996 no 3_766
H44 C38 3.0877 no 3_766
H44 C86 3.5973 no 1_655
H44 C87 3.5002 no 1_655
H44 H37 2.9570 no 3_766
H44 H38 2.5521 no 3_766
H44 H60B 3.0791 no .
H44 H86 3.0006 no 1_655
H44 H87 2.8012 no 1_655
H45 O4 2.4751 no 1_656
H45 C56 3.4832 no 1_656
H45 C61 3.1916 no 1_656
H45 C62 3.1795 no 1_656
H45 H61B 2.5174 no 1_656
H45 H62A 2.7014 no 1_656
H45 H62B 3.1390 no 1_656
H45 H86 3.3004 no 1_655
H47 C67 2.9456 no .
H47 C68 2.9112 no .
H47 C69 3.5778 no .
H47 C71 3.0595 no .
H47 H67 3.0301 no .
H48 C66 3.1538 no .
H48 C67 3.1665 no .
H48 H66 3.0401 no .
H48 H67 3.0925 no .
H50 C25 3.3140 no .
H50 C26 3.3246 no .
H50 C27 3.2989 no .
H50 C28 3.2419 no .
H50 C29 3.1968 no .
H50 C30 3.2477 no .
H50 H36 3.2830 no 3_665
H51 C26 3.5557 no .
H51 C27 3.2418 no .
H51 C85 3.5429 no 1_554
H51 C86 3.4826 no 1_554
H51 H27 3.1346 no .
H51 H36 3.4659 no 3_665
H51 H85 3.1520 no 1_554
H51 H86 3.0217 no 1_554
H53 O3 3.1363 no 3_565
H53 C36 3.4265 no 1_455
H53 C54 3.1615 no 3_565
H53 H36 2.9905 no 1_455
H53 H54 2.7970 no 3_565
H54 C36 3.1796 no 1_455
H54 C37 3.0456 no 1_455
H54 C53 2.9794 no 3_565
H54 C54 3.2672 no 3_565
H54 H36 2.9302 no 1_455
H54 H36 3.5884 no 3_665
H54 H37 2.6918 no 1_455
H54 H53 2.7970 no 3_565
H54 H54 3.2750 no 3_565
H57A C29 3.1749 no 3_665
H57A C30 3.4942 no 3_665
H57A C31 3.2423 no 3_665
H57A C32 3.4660 no 3_665
H57A H29 2.6650 no 3_665
H57B C29 3.5565 no 3_665
H57B C31 3.5390 no .
H57B C32 3.2254 no .
H57B C33 3.4191 no .
H57B H29 2.7435 no 3_665
H58A H60A 3.1116 no 3_666
H58B H60A 3.2199 no 3_666
H59A C15 3.3612 no 3_666
H59A C28 3.2762 no 3_665
H59A C29 3.1701 no 3_665
H59A H15A 2.4772 no 3_666
H59A H16A 3.3634 no 3_666
H59A H16C 3.5189 no 3_666
H59A H28 3.2104 no 3_665
H59A H29 3.0599 no 3_665
H59B C28 3.5140 no 3_665
H59B C29 3.4196 no 3_665
H59B C41 3.4370 no .
H59B C42 3.1954 no .
H59B C43 3.5648 no .
H59B H28 3.1031 no 3_665
H59B H29 2.9477 no 3_665
H60A C58 3.5688 no 3_666
H60A H15A 3.5907 no 3_666
H60A H16A 3.2088 no 3_666
H60A H58A 3.1116 no 3_666
H60A H58B 3.2199 no 3_666
H60A H60A 2.8024 no 3_666
H60B C42 3.2029 no .
H60B C43 3.0234 no .
H60B C44 3.0618 no .
H60B H38 2.8031 no 3_766
H60B H44 3.0791 no .
H60C C15 3.4579 no 3_666
H60C C16 2.9145 no 3_666
H60C C38 3.5592 no 3_766
H60C H15A 3.0259 no 3_666
H60C H16A 2.2515 no 3_666
H60C H16C 2.8841 no 3_666
H60C H38 2.7732 no 3_766
H61B C13 3.4938 no 1_454
H61B C45 3.4437 no 1_454
H61B H13A 3.5535 no 1_454
H61B H13B 2.7322 no 1_454
H61B H45 2.5174 no 1_454
H62A N2 3.4824 no 1_454
H62A C45 3.3861 no 1_454
H62A H3 2.7909 no 1_454
H62A H45 2.7014 no 1_454
H62A H86 3.3860 no 1_554
H62B O2 3.2123 no 1_454
H62B N2 2.9495 no 1_454
H62B C8 3.1237 no 1_454
H62B C13 2.9288 no 1_454
H62B H3 3.5441 no 1_454
H62B H13A 2.5501 no 1_454
H62B H13B 2.8403 no 1_454
H62B H45 3.1390 no 1_454
H62B H75 3.5952 no 4_464
H63A O1 2.9513 no 4_464
H63A O5 3.5207 no 4_564
H63A N1 2.9250 no 4_464
H63A C1 3.4995 no 4_464
H63A C6 3.5101 no 4_464
H63A C7 2.8207 no 4_464
H63A C9 3.1604 no 4_464
H63A H6 3.0233 no 4_464
H63A H9A 2.6846 no 4_464
H63A H9B 3.3553 no 4_464
H63B O1 3.3208 no 4_464
H63B O5 2.8081 no 4_564
H63B H9A 3.3909 no 4_464
H63B H12A 3.2818 no 1_455
H64A C18 3.5914 no 1_455
H64A C19 3.2047 no 1_455
H64A C20 3.0557 no 1_455
H64A C21 3.3543 no 1_455
H64A C23 3.4721 no 1_455
H64A H10B 3.3790 no 1_455
H64A H19 3.5608 no 1_455
H64B C6 3.2014 no 4_464
H64B C20 3.4112 no 1_455
H64B C21 3.1934 no 1_455
H64B H6 2.7854 no 4_464
H64B H21 3.1979 no 1_455
H64B H76 3.5067 no 4_464
H64C O1 3.3571 no 4_464
H64C C1 3.2160 no 4_464
H64C C6 3.1226 no 4_464
H64C C7 3.3719 no 4_464
H64C C10 3.5046 no 1_455
H64C C21 3.4542 no 1_455
H64C C22 3.3909 no 1_455
H64C H6 3.1098 no 4_464
H64C H9B 3.2105 no 1_455
H64C H10B 2.7412 no 1_455
H64C H11B 3.5513 no 1_455
H66 C23 3.4944 no .
H66 C24 3.1182 no .
H66 C25 3.2747 no .
H66 C30 3.1499 no .
H66 C31 2.8435 no .
H66 C32 3.1412 no .
H66 H48 3.0401 no .
H67 C19 3.3043 no .
H67 C20 2.9692 no .
H67 C23 2.7041 no .
H67 C24 2.9899 no .
H67 H19 3.2390 no .
H67 H47 3.0301 no .
H67 H48 3.0925 no .
H69 C14 3.4483 no .
H69 C16 3.4268 no .
H69 H14A 3.0755 no .
H69 H14B 2.9896 no .
H69 H16A 3.1691 no .
H69 H16B 2.8856 no .
H70 H16A 3.2509 no .
H74 O2 3.5164 no 4_564
H74 C21 3.3717 no .
H74 C22 3.5133 no .
H74 H5 3.4984 no .
H74 H6 3.2559 no .
H74 H21 3.1998 no .
H74 H22 3.4424 no .
H75 O2 2.3684 no 4_564
H75 C8 3.4418 no 4_564
H75 C13 3.4357 no 4_564
H75 H13A 2.5267 no 4_564
H75 H62B 3.5952 no 4_665
H76 C23 3.2606 no 4_565
H76 C24 3.0554 no 4_565
H76 C25 3.3697 no 4_565
H76 C26 3.1069 no 4_565
H76 H13A 3.2577 no 4_564
H76 H15B 3.2986 no 4_564
H76 H21 3.4041 no 4_565
H76 H26 2.5447 no 4_565
H76 H64B 3.5067 no 4_665
H76 H84 3.3952 no 4_564
H77 C21 3.5450 no 4_565
H77 C23 3.4698 no 4_565
H77 C24 3.5755 no 4_565
H77 C97 3.2411 no .
H77 H21 2.7053 no 4_565
H77 H26 2.9251 no 4_565
H77 H84 3.0762 no 4_564
H84 C11 3.1860 no 4_465
H84 C12 3.5668 no 4_465
H84 C76 3.1987 no 4_565
H84 C77 3.0198 no 4_565
H84 C78 3.5499 no 4_565
H84 H11A 2.5624 no 4_465
H84 H11B 3.1106 no 4_465
H84 H12C 3.0279 no 4_465
H84 H26 3.0692 no 1_556
H84 H76 3.3952 no 4_565
H84 H77 3.0762 no 4_565
H85 O5 2.6628 no 4_565
H85 C97 2.9753 no 4_565
H85 H9A 3.5539 no 4_465
H85 H11A 3.1289 no 4_465
H85 H26 3.2110 no 1_556
H85 H27 3.3448 no 1_556
H85 H51 3.1520 no 1_556
H86 O4 2.5499 no 1_556
H86 C44 3.2635 no 1_455
H86 C45 3.4277 no 1_455
H86 C56 3.4400 no 1_556
H86 H3 2.9821 no 1_455
H86 H27 3.1814 no 1_556
H86 H44 3.0006 no 1_455
H86 H45 3.3004 no 1_455
H86 H51 3.0217 no 1_556
H86 H62A 3.3860 no 1_556
H87 C41 3.2938 no 1_455
H87 C42 2.8797 no 1_455
H87 C43 2.9058 no 1_455
H87 C44 2.8755 no 1_455
H87 H2 3.4524 no 1_455
H87 H27 3.5776 no 1_556
H87 H44 2.8012 no 1_455
H92 C12 3.1737 no 1_455
H92 H10A 3.3458 no 1_455
H92 H10B 3.1696 no 1_455
H92 H12A 2.7895 no 1_455
H92 H12B 2.7021 no 1_455
H93 O5 2.9963 no 4_564
H93 C97 3.4686 no 4_564
H93 H12A 2.9548 no 1_455
H95 O3 3.5424 no 3_565
H95 C32 3.0314 no 1_455
H95 C33 2.7464 no 1_455
H95 C34 2.9902 no 1_455
H95 H19 3.4498 no 1_455
H96 C19 3.3220 no 1_455
H96 C33 3.1717 no 1_455
H96 C34 2.9158 no 1_455
H96 C35 3.1552 no 1_455
H96 C40 3.1560 no 1_455
H96 C41 2.9920 no 1_455
H96 C42 3.3825 no 1_455
H96 H18 3.2376 no 1_455
H96 H19 2.6357 no 1_455

loop_
_geom_torsion_atom_site_label_1
_geom_torsion_atom_site_label_2
_geom_torsion_atom_site_label_3
_geom_torsion_atom_site_label_4
_geom_torsion
_geom_torsion_publ_flag
C7 N1 C9 C10 87.7(6) no
C9 N1 C7 O1 -2.7(8) no
C9 N1 C7 C1 174.8(4) no
C7 N1 C17 C18 -55.7(8) no
C7 N1 C17 C22 128.5(6) no
C17 N1 C7 O1 161.0(5) no
C17 N1 C7 C1 -21.5(7) no
C9 N1 C17 C18 108.4(6) no
C9 N1 C17 C22 -67.4(7) no
C17 N1 C9 C10 -77.2(5) no
C8 N2 C13 C14 96.3(5) no
C13 N2 C8 O2 0.4(7) no
C13 N2 C8 C4 179.2(4) no
C8 N2 C46 C45 117.3(5) no
C8 N2 C46 C47 -60.7(6) no
C46 N2 C8 O2 172.4(4) no
C46 N2 C8 C4 -8.8(6) no
C13 N2 C46 C45 -70.5(6) no
C13 N2 C46 C47 111.5(6) no
C46 N2 C13 C14 -75.9(5) no
C55 N3 C57 C58 -103.0(8) no
C57 N3 C55 O3 5.1(12) no
C57 N3 C55 C49 -171.6(7) no
C55 N3 C65 C66 -123.8(7) no
C55 N3 C65 C70 56.3(8) no
C65 N3 C55 O3 -165.9(7) no
C65 N3 C55 C49 17.3(11) no
C57 N3 C65 C66 64.8(8) no
C57 N3 C65 C70 -115.1(7) no
C65 N3 C57 C58 68.4(8) no
C56 N4 C61 C62 -79.9(7) no
C61 N4 C56 O4 7.0(9) no
C61 N4 C56 C52 -170.0(5) no
C56 N4 C94 C93 59.0(7) no
C56 N4 C94 C95 -120.8(6) no
C94 N4 C56 O4 -170.2(5) no
C94 N4 C56 C52 12.8(8) no
C61 N4 C94 C93 -118.3(6) no
C61 N4 C94 C95 61.9(7) no
C94 N4 C61 C62 97.5(6) no
C2 C1 C6 C5 -0.2(8) no
C6 C1 C2 C3 3.0(8) no
C2 C1 C7 O1 -47.1(8) no
C2 C1 C7 N1 135.4(5) no
C7 C1 C2 C3 179.3(5) no
C6 C1 C7 O1 129.1(6) no
C6 C1 C7 N1 -48.4(7) no
C7 C1 C6 C5 -176.4(5) no
C1 C2 C3 C4 -2.6(8) no
C2 C3 C4 C5 -0.7(8) no
C2 C3 C4 C8 -178.6(5) no
C3 C4 C5 C6 3.6(8) no
C3 C4 C8 O2 125.9(6) no
C3 C4 C8 N2 -52.9(7) no
C5 C4 C8 O2 -52.1(7) no
C5 C4 C8 N2 129.2(5) no
C8 C4 C5 C6 -178.4(5) no
C4 C5 C6 C1 -3.1(8) no
N1 C9 C10 C11 -174.0(4) no
C9 C10 C11 C12 -171.0(4) no
N2 C13 C14 C15 -179.1(5) no
C13 C14 C15 C16 -173.2(5) no
N1 C17 C18 C19 -176.9(5) no
N1 C17 C22 C21 175.2(5) no
C18 C17 C22 C21 -0.6(9) no
C22 C17 C18 C19 -1.1(9) no
C17 C18 C19 C20 2.5(10) no
C18 C19 C20 C21 -2.3(10) no
C18 C19 C20 C23 175.1(6) no
C19 C20 C21 C22 0.6(10) no
C23 C20 C21 C22 -176.8(6) no
C20 C21 C22 C17 0.8(10) no
C24 C25 C26 C27 179.9(6) no
C24 C25 C30 C29 -179.9(6) no
C24 C25 C30 C31 1.0(10) no
C26 C25 C30 C29 -0.5(10) no
C26 C25 C30 C31 -179.7(6) no
C30 C25 C26 C27 0.5(10) no
C25 C26 C27 C28 -1.3(10) no
C26 C27 C28 C29 2.2(10) no
C27 C28 C29 C30 -2.3(11) no
C28 C29 C30 C25 1.4(10) no
C28 C29 C30 C31 -179.4(6) no
C34 C35 C36 C37 178.4(5) no
C34 C35 C40 C39 -177.3(5) no
C34 C35 C40 C41 4.0(8) no
C36 C35 C40 C39 1.2(8) no
C36 C35 C40 C41 -177.5(5) no
C40 C35 C36 C37 -0.1(8) no
C35 C36 C37 C38 -0.8(9) no
C36 C37 C38 C39 0.7(10) no
C37 C38 C39 C40 0.4(10) no
C38 C39 C40 C35 -1.3(9) no
C38 C39 C40 C41 177.4(5) no
C42 C43 C44 C45 176.2(5) no
C42 C43 C48 C47 -175.5(5) no
C44 C43 C48 C47 3.6(8) no
C48 C43 C44 C45 -2.9(8) no
C43 C44 C45 C46 -0.1(9) no
C44 C45 C46 N2 -175.6(5) no
C44 C45 C46 C47 2.4(9) no
N2 C46 C47 C48 176.3(5) no
C45 C46 C47 C48 -1.7(9) no
C46 C47 C48 C43 -1.3(9) no
C50 C49 C54 C53 -2.9(9) no
C54 C49 C50 C51 0.1(9) no
C50 C49 C55 O3 -124.1(8) no
C50 C49 C55 N3 52.7(10) no
C55 C49 C50 C51 176.4(6) no
C54 C49 C55 O3 52.3(10) no
C54 C49 C55 N3 -130.9(7) no
C55 C49 C54 C53 -179.3(5) no
C49 C50 C51 C52 3.1(9) no
C50 C51 C52 C53 -3.6(9) no
C50 C51 C52 C56 -177.6(5) no
C51 C52 C53 C54 0.8(8) no
C51 C52 C56 O4 52.9(8) no
C51 C52 C56 N4 -130.1(6) no
C53 C52 C56 O4 -121.0(7) no
C53 C52 C56 N4 56.0(7) no
C56 C52 C53 C54 174.8(5) no
C52 C53 C54 C49 2.3(9) no
N3 C57 C58 C59 -172.8(6) no
C57 C58 C59 C60 168.0(14) no
N4 C61 C62 C63 -66.4(9) no
C61 C62 C63 C64 -57.7(10) no
N3 C65 C66 C67 176.6(4) no
N3 C65 C70 C69 -178.3(4) no
C66 C65 C70 C69 1.8(7) no
C70 C65 C66 C67 -3.5(8) no
C65 C66 C67 C68 1.9(8) no
C66 C67 C68 C69 1.4(7) no
C66 C67 C68 C71 178.1(5) no
C67 C68 C69 C70 -3.0(7) no
C71 C68 C69 C70 -179.6(5) no
C68 C69 C70 C65 1.4(7) no
C72 C73 C74 C75 -176.9(4) no
C72 C73 C78 C77 177.0(4) no
C72 C73 C78 C79 -3.2(6) no
C74 C73 C78 C77 -0.8(6) no
C74 C73 C78 C79 179.1(4) no
C78 C73 C74 C75 1.0(7) no
C73 C74 C75 C76 0.4(7) no
C74 C75 C76 C77 -2.0(7) no
C75 C76 C77 C78 2.2(7) no
C76 C77 C78 C73 -0.8(6) no
C76 C77 C78 C79 179.4(4) no
C82 C83 C84 C85 179.1(4) no
C82 C83 C88 C87 179.4(4) no
C82 C83 C88 C89 -3.5(7) no
C84 C83 C88 C87 -1.8(7) no
C84 C83 C88 C89 175.3(4) no
C88 C83 C84 C85 0.3(7) no
C83 C84 C85 C86 1.2(8) no
C84 C85 C86 C87 -1.2(8) no
C85 C86 C87 C88 -0.3(8) no
C86 C87 C88 C83 1.8(8) no
C86 C87 C88 C89 -175.4(5) no
C90 C91 C92 C93 -176.1(5) no
C90 C91 C96 C95 176.8(5) no
C92 C91 C96 C95 0.1(8) no
C96 C91 C92 C93 0.5(8) no
C91 C92 C93 C94 0.4(9) no
C92 C93 C94 N4 178.4(5) no
C92 C93 C94 C95 -1.8(8) no
N4 C94 C95 C96 -177.9(4) no
C93 C94 C95 C96 2.3(8) no
C94 C95 C96 C91 -1.5(8) no
